data_7012018
loop_
_publ_author_name
'Xin-Min Gan'
'Robert T. Paine'
'Eileen N. Duesler'
'Heinrich N\"oth'

_publ_section_title
;
 Synthesis and coordination chemistry of arene soluble
 4-alkyl-2,6-bis[(diphenylphosphino)methyl]pyridine N,P,P'-trioxide
 ligands
;
_journal_issue 1
_journal_name_full 'Dalton Trans.'
_journal_page_first 153
_journal_page_last 159
_journal_paper_doi 10.1039/b206782j
_journal_year 2003
_chemical_formula_sum 'C132 H127 N13 Nd3 O40.5 P8'
_chemical_formula_weight 3223.95
_chemical_name_systematic
; 
? 
;
_space_group_IT_number 2
_symmetry_cell_setting triclinic
_symmetry_space_group_name_Hall '-P 1'
_symmetry_space_group_name_H-M 'P -1'
_atom_sites_solution_hydrogens geom
_atom_sites_solution_primary direct
_atom_sites_solution_secondary difmap
_audit_creation_method SHELXL-97
_cell_angle_alpha 79.42(2)
_cell_angle_beta 76.79(3)
_cell_angle_gamma 71.69(3)
_cell_formula_units_Z 2
_cell_length_a 17.830(7)
_cell_length_b 17.959(6)
_cell_length_c 25.691(8)
_cell_measurement_reflns_used 53
_cell_measurement_temperature 293(2)
_cell_measurement_theta_max 10.47
_cell_measurement_theta_min 2.23
_cell_volume 7547(5)
_computing_cell_refinement 'Bruker, XSCANS'
_computing_data_collection 'Bruker, XSCANS'
_computing_data_reduction 'Bruker, XSCANS'
_computing_molecular_graphics 'Bruker, Shelxtl NT 5.0'
_computing_publication_material 'Bruker, Shelxtl NT 5.0'
_computing_structure_refinement 'SHELXL-97 (Sheldrick, 1997)'
_computing_structure_solution 'SHELXS-97 (Sheldrick, 1990)'
_diffrn_ambient_temperature 293(2)
_diffrn_measured_fraction_theta_full 0.371
_diffrn_measured_fraction_theta_max 0.371
_diffrn_radiation_monochromator graphite
_diffrn_radiation_source 'fine-focus sealed tube'
_diffrn_radiation_type MoK\a
_diffrn_radiation_wavelength 0.71073
_diffrn_reflns_av_R_equivalents 0.0677
_diffrn_reflns_av_sigmaI/netI 0.0630
_diffrn_reflns_limit_h_max 8
_diffrn_reflns_limit_h_min -16
_diffrn_reflns_limit_k_max 19
_diffrn_reflns_limit_k_min -19
_diffrn_reflns_limit_l_max 27
_diffrn_reflns_limit_l_min -27
_diffrn_reflns_number 55366
_diffrn_reflns_theta_full 31.80
_diffrn_reflns_theta_max 31.80
_diffrn_reflns_theta_min 1.54
_exptl_absorpt_coefficient_mu 1.180
_exptl_absorpt_correction_T_max 0.78745
_exptl_absorpt_correction_T_min 0.57430
_exptl_absorpt_correction_type 'Gaussian Face-indexed'
_exptl_crystal_colour blue
_exptl_crystal_density_diffrn 1.419
_exptl_crystal_density_method 'not measured'
_exptl_crystal_description prism
_exptl_crystal_F_000 3268
_exptl_crystal_size_max 0.80
_exptl_crystal_size_mid 0.46
_exptl_crystal_size_min 0.23
_refine_diff_density_max 1.345
_refine_diff_density_min -1.279
_refine_diff_density_rms 0.144
_refine_ls_extinction_method none
_refine_ls_goodness_of_fit_ref 1.130
_refine_ls_hydrogen_treatment mixed
_refine_ls_matrix_type full
_refine_ls_number_parameters 1503
_refine_ls_number_reflns 19135
_refine_ls_number_restraints 0
_refine_ls_restrained_S_all 1.130
_refine_ls_R_factor_all 0.1126
_refine_ls_R_factor_gt 0.0839
_refine_ls_shift/su_max 0.001
_refine_ls_shift/su_mean 0.000
_refine_ls_structure_factor_coef Fsqd
_refine_ls_weighting_details 'calc w=1/[\s^2^(Fo^2^)+(0.0996P)^2^+86.7152P] where P=(Fo^2^+2Fc^2^)/3'
_refine_ls_weighting_scheme calc
_refine_ls_wR_factor_gt 0.2388
_refine_ls_wR_factor_ref 0.2579
_reflns_number_gt 14024
_reflns_number_total 19135
_reflns_threshold_expression >2sigma(I)
_cod_data_source_file b206782j.txt
_cod_data_source_block rtp012t
_cod_original_sg_symbol_H-M P-1
_cod_original_formula_sum 'C132 H127 N13 Nd3 O40.50 P8'
_cod_database_code 7012018

loop_
_symmetry_equiv_pos_as_xyz
'x, y, z'
'-x, -y, -z'

loop_
_atom_site_label
_atom_site_type_symbol
_atom_site_fract_x
_atom_site_fract_y
_atom_site_fract_z
_atom_site_U_iso_or_equiv
_atom_site_adp_type
_atom_site_occupancy
_atom_site_symmetry_multiplicity
_atom_site_calc_flag
_atom_site_refinement_flags
_atom_site_disorder_assembly
_atom_site_disorder_group
Nd1 Nd 0.10149(4) 0.68202(4) 0.16742(3) 0.0461(2) Uani 1 1 d . . .
P1 P 0.0152(2) 0.7812(2) 0.04439(14) 0.0555(9) Uani 1 1 d . . .
P2 P -0.0221(2) 0.5468(2) 0.21741(14) 0.0527(9) Uani 1 1 d . . .
O1 O 0.0992(5) 0.6008(5) 0.1010(3) 0.052(2) Uani 1 1 d . . .
O2 O 0.0424(6) 0.7702(5) 0.0971(4) 0.061(2) Uani 1 1 d . . .
O3 O -0.0021(5) 0.6241(5) 0.2100(4) 0.055(2) Uani 1 1 d . . .
N1 N 0.0404(7) 0.5866(6) 0.0837(4) 0.052(3) Uani 1 1 d . . .
C1 C 0.0158(8) 0.6289(8) 0.0396(5) 0.053(3) Uani 1 1 d . . .
C2 C -0.0421(8) 0.6111(8) 0.0202(6) 0.058(4) Uani 1 1 d . . .
H2 H -0.0579 0.6387 -0.0118 0.073 Uiso 1 1 calc R . .
C3 C -0.0773(9) 0.5521(9) 0.0480(6) 0.063(4) Uani 1 1 d . . .
C4 C -0.0484(9) 0.5098(8) 0.0928(5) 0.059(4) Uani 1 1 d . . .
H4 H -0.0682 0.4681 0.1108 0.073 Uiso 1 1 calc R . .
C5 C 0.0095(8) 0.5277(8) 0.1117(5) 0.049(3) Uani 1 1 d . . .
C6 C 0.0536(9) 0.6938(8) 0.0107(6) 0.061(4) Uani 1 1 d . . .
H6A H 0.0430 0.7071 -0.0258 0.076 Uiso 1 1 calc R . .
H6B H 0.1113 0.6744 0.0086 0.076 Uiso 1 1 calc R . .
C7 C 0.0340(8) 0.4888(8) 0.1642(5) 0.053(3) Uani 1 1 d . . .
H7A H 0.0909 0.4819 0.1615 0.066 Uiso 1 1 calc R . .
H7B H 0.0252 0.4370 0.1723 0.066 Uiso 1 1 calc R . .
C8 C -0.0923(4) 0.8092(6) 0.0555(4) 0.052(3) Uani 1 1 d G . .
C9 C -0.1341(6) 0.8063(6) 0.0167(3) 0.081(5) Uani 1 1 d G . .
H9 H -0.1062 0.7912 -0.0167 0.101 Uiso 1 1 calc R . .
C10 C -0.2175(6) 0.8261(7) 0.0279(4) 0.097(6) Uani 1 1 d G . .
H10 H -0.2455 0.8242 0.0020 0.122 Uiso 1 1 calc R . .
C11 C -0.2592(4) 0.8487(7) 0.0779(5) 0.090(5) Uani 1 1 d G . .
H11 H -0.3150 0.8620 0.0854 0.112 Uiso 1 1 calc R . .
C12 C -0.2174(6) 0.8516(6) 0.1167(4) 0.083(5) Uani 1 1 d G . .
H12 H -0.2453 0.8667 0.1502 0.103 Uiso 1 1 calc R . .
C13 C -0.1340(6) 0.8318(6) 0.1055(3) 0.063(4) Uani 1 1 d G . .
H13 H -0.1060 0.8337 0.1314 0.079 Uiso 1 1 calc R . .
C14 C 0.0502(7) 0.8555(6) -0.0017(5) 0.073(5) Uani 1 1 d G . .
C15 C 0.0360(8) 0.8735(8) -0.0541(5) 0.114(8) Uani 1 1 d G . .
H15 H 0.0067 0.8472 -0.0659 0.142 Uiso 1 1 calc R . .
C16 C 0.0654(11) 0.9310(9) -0.0891(5) 0.185(17) Uani 1 1 d G . .
H16 H 0.0559 0.9431 -0.1242 0.232 Uiso 1 1 calc R . .
C17 C 0.1091(11) 0.9704(8) -0.0716(8) 0.24(3) Uani 1 1 d G . .
H17 H 0.1287 1.0088 -0.0950 0.298 Uiso 1 1 calc R . .
C18 C 0.1233(9) 0.9523(8) -0.0191(8) 0.166(14) Uani 1 1 d G . .
H18 H 0.1525 0.9787 -0.0074 0.207 Uiso 1 1 calc R . .
C19 C 0.0939(8) 0.8948(8) 0.0159(6) 0.113(7) Uani 1 1 d G . .
H19 H 0.1034 0.8827 0.0510 0.142 Uiso 1 1 calc R . .
C20 C -0.0027(7) 0.4868(6) 0.2782(3) 0.064(4) Uani 1 1 d G . .
C21 C 0.0598(6) 0.4174(6) 0.2806(4) 0.082(5) Uani 1 1 d G . .
H21 H 0.0930 0.3997 0.2491 0.102 Uiso 1 1 calc R . .
C22 C 0.0727(8) 0.3744(7) 0.3302(6) 0.099(6) Uani 1 1 d G . .
H22 H 0.1146 0.3279 0.3318 0.124 Uiso 1 1 calc R . .
C23 C 0.0231(11) 0.4009(10) 0.3773(4) 0.144(11) Uani 1 1 d G . .
H23 H 0.0318 0.3721 0.4105 0.180 Uiso 1 1 calc R . .
C24 C -0.0394(11) 0.4703(10) 0.3749(4) 0.200(17) Uani 1 1 d G . .
H24 H -0.0726 0.4880 0.4064 0.249 Uiso 1 1 calc R . .
C25 C -0.0523(8) 0.5133(7) 0.3253(5) 0.139(10) Uani 1 1 d G . .
H25 H -0.0941 0.5598 0.3237 0.174 Uiso 1 1 calc R . .
C26 C -0.1248(5) 0.5660(6) 0.2157(4) 0.059(4) Uani 1 1 d G . .
C27 C -0.1664(6) 0.6406(5) 0.1946(4) 0.070(4) Uani 1 1 d G . .
H27 H -0.1409 0.6804 0.1840 0.088 Uiso 1 1 calc R . .
C28 C -0.2459(6) 0.6559(6) 0.1894(5) 0.094(6) Uani 1 1 d G . .
H28 H -0.2737 0.7059 0.1753 0.118 Uiso 1 1 calc R . .
C29 C -0.2839(5) 0.5965(9) 0.2053(6) 0.104(7) Uani 1 1 d G . .
H29 H -0.3371 0.6067 0.2019 0.130 Uiso 1 1 calc R . .
C30 C -0.2424(7) 0.5218(7) 0.2264(6) 0.115(7) Uani 1 1 d G . .
H30 H -0.2678 0.4821 0.2371 0.143 Uiso 1 1 calc R . .
C31 C -0.1629(7) 0.5066(5) 0.2316(5) 0.103(7) Uani 1 1 d G . .
H31 H -0.1351 0.4566 0.2457 0.129 Uiso 1 1 calc R . .
C32 C -0.1448(10) 0.5382(11) 0.0289(7) 0.078(5) Uani 1 1 d . . .
H32A H -0.1335 0.5429 -0.0101 0.097 Uiso 1 1 calc R . .
H32B H -0.1474 0.4848 0.0423 0.097 Uiso 1 1 calc R . .
C33 C -0.2225(11) 0.5935(14) 0.0465(9) 0.118(8) Uani 1 1 d . . .
H33A H -0.2632 0.5822 0.0330 0.148 Uiso 1 1 calc R . .
H33B H -0.2206 0.6465 0.0329 0.148 Uiso 1 1 calc R . .
H33C H -0.2347 0.5882 0.0851 0.148 Uiso 1 1 calc R . .
P3 P 0.2935(2) 0.6261(2) 0.07704(16) 0.0558(9) Uani 1 1 d . . .
P4 P 0.1662(3) 0.6347(2) 0.30157(15) 0.0604(10) Uani 1 1 d . . .
O4 O 0.1837(6) 0.5480(5) 0.1919(4) 0.057(2) Uani 1 1 d . . .
O5 O 0.2293(5) 0.6801(5) 0.1129(4) 0.055(2) Uani 1 1 d . . .
O6 O 0.1303(6) 0.6808(5) 0.2544(4) 0.067(3) Uani 1 1 d . . .
N2 N 0.2589(7) 0.5222(6) 0.1995(5) 0.055(3) Uani 1 1 d . . .
C34 C 0.3212(9) 0.5076(8) 0.1576(6) 0.057(4) Uani 1 1 d . . .
C35 C 0.3958(9) 0.4806(8) 0.1667(7) 0.067(4) Uani 1 1 d . . .
H35 H 0.4374 0.4699 0.1373 0.084 Uiso 1 1 calc R . .
C36 C 0.4152(10) 0.4676(10) 0.2164(9) 0.087(6) Uani 1 1 d . E .
C37 C 0.3504(10) 0.4836(9) 0.2604(7) 0.070(4) Uani 1 1 d . . .
H37 H 0.3603 0.4753 0.2953 0.088 Uiso 1 1 calc R . .
C38 C 0.2732(10) 0.5113(8) 0.2512(7) 0.069(4) Uani 1 1 d . . .
C39 C 0.2990(9) 0.5248(8) 0.1022(6) 0.066(4) Uani 1 1 d . . .
H39A H 0.2476 0.5155 0.1044 0.083 Uiso 1 1 calc R . .
H39B H 0.3392 0.4902 0.0781 0.083 Uiso 1 1 calc R . .
C40 C 0.2026(9) 0.5290(8) 0.2955(6) 0.064(4) Uani 1 1 d . . .
H40A H 0.2176 0.5002 0.3292 0.080 Uiso 1 1 calc R . .
H40B H 0.1600 0.5116 0.2886 0.080 Uiso 1 1 calc R . .
C41 C 0.3893(4) 0.6402(6) 0.0759(4) 0.055(4) Uani 1 1 d G . .
C42 C 0.4559(6) 0.6130(6) 0.0367(4) 0.077(5) Uani 1 1 d G . .
H42 H 0.4506 0.5909 0.0082 0.096 Uiso 1 1 calc R . .
C43 C 0.5305(5) 0.6189(7) 0.0401(4) 0.087(5) Uani 1 1 d G . .
H43 H 0.5751 0.6008 0.0139 0.108 Uiso 1 1 calc R . .
C44 C 0.5384(5) 0.6520(7) 0.0827(5) 0.089(5) Uani 1 1 d G . .
H44 H 0.5883 0.6560 0.0850 0.111 Uiso 1 1 calc R . .
C45 C 0.4718(7) 0.6792(7) 0.1219(4) 0.087(5) Uani 1 1 d G . .
H45 H 0.4771 0.7013 0.1504 0.108 Uiso 1 1 calc R . .
C46 C 0.3972(5) 0.6733(6) 0.1185(4) 0.077(5) Uani 1 1 d G . .
H46 H 0.3527 0.6914 0.1447 0.096 Uiso 1 1 calc R . .
C47 C 0.2789(7) 0.6441(7) 0.0096(4) 0.065(4) Uani 1 1 d G . .
C48 C 0.2619(7) 0.7224(6) -0.0138(5) 0.085(5) Uani 1 1 d G . .
H48 H 0.2571 0.7622 0.0063 0.107 Uiso 1 1 calc R . .
C49 C 0.2519(8) 0.7410(8) -0.0672(5) 0.123(8) Uani 1 1 d G . .
H49 H 0.2405 0.7933 -0.0828 0.154 Uiso 1 1 calc R . .
C50 C 0.2591(9) 0.6814(11) -0.0973(4) 0.117(8) Uani 1 1 d G . .
H50 H 0.2524 0.6938 -0.1330 0.146 Uiso 1 1 calc R . .
C51 C 0.2761(9) 0.6031(10) -0.0739(5) 0.134(9) Uani 1 1 d G . .
H51 H 0.2808 0.5632 -0.0940 0.168 Uiso 1 1 calc R . .
C52 C 0.2860(8) 0.5845(6) -0.0205(5) 0.095(6) Uani 1 1 d G . .
H52 H 0.2974 0.5322 -0.0048 0.118 Uiso 1 1 calc R . .
C53 C 0.2507(6) 0.6638(7) 0.3043(5) 0.070(4) Uani 1 1 d G . .
C54 C 0.2764(7) 0.7166(6) 0.2626(4) 0.078(5) Uani 1 1 d G . .
H54 H 0.2479 0.7375 0.2346 0.097 Uiso 1 1 calc R . .
C55 C 0.3448(8) 0.7380(7) 0.2628(5) 0.100(6) Uani 1 1 d G . .
H55 H 0.3620 0.7734 0.2349 0.125 Uiso 1 1 calc R . .
C56 C 0.3874(7) 0.7067(9) 0.3046(6) 0.105(7) Uani 1 1 d G . .
H56 H 0.4331 0.7211 0.3047 0.131 Uiso 1 1 calc R . .
C57 C 0.3616(8) 0.6539(9) 0.3463(5) 0.126(8) Uani 1 1 d G . .
H57 H 0.3902 0.6330 0.3743 0.157 Uiso 1 1 calc R . .
C58 C 0.2933(8) 0.6325(7) 0.3461(4) 0.093(6) Uani 1 1 d G . .
H58 H 0.2761 0.5972 0.3740 0.116 Uiso 1 1 calc R . .
C59 C 0.0985(7) 0.6478(7) 0.3634(4) 0.066(4) Uani 1 1 d G . .
C60 C 0.0855(9) 0.5857(6) 0.4020(5) 0.122(8) Uani 1 1 d G . .
H60 H 0.1123 0.5338 0.3956 0.153 Uiso 1 1 calc R . .
C61 C 0.0324(10) 0.6012(9) 0.4502(5) 0.152(11) Uani 1 1 d G . .
H61 H 0.0237 0.5597 0.4761 0.191 Uiso 1 1 calc R . .
C62 C -0.0076(9) 0.6788(11) 0.4598(4) 0.136(9) Uani 1 1 d G . .
H62 H -0.0431 0.6892 0.4921 0.170 Uiso 1 1 calc R . .
C63 C 0.0054(9) 0.7409(8) 0.4212(6) 0.132(9) Uani 1 1 d G . .
H63 H -0.0214 0.7928 0.4277 0.165 Uiso 1 1 calc R . .
C64 C 0.0584(8) 0.7254(6) 0.3730(5) 0.117(8) Uani 1 1 d G . .
H64 H 0.0672 0.7669 0.3472 0.146 Uiso 1 1 calc R . .
C65 C 0.5020(13) 0.4313(18) 0.2269(11) 0.134(9) Uani 1 1 d . . .
H65A H 0.5373 0.3983 0.1993 0.167 Uiso 0.66 1 d P A 1
H65B H 0.5034 0.3947 0.2610 0.167 Uiso 0.66 1 d P B 1
H65C H 0.5092 0.3748 0.2429 0.167 Uiso 0.34 1 d P C 2
H65D H 0.5122 0.4558 0.2537 0.167 Uiso 0.34 1 d P D 2
C66 C 0.530(4) 0.491(4) 0.229(3) 0.23(3) Uiso 0.66 1 d P E 1
H66A H 0.5846 0.4686 0.2371 0.283 Uiso 0.66 1 d P F 1
H66B H 0.5308 0.5218 0.1961 0.283 Uiso 0.66 1 d P G 1
H66C H 0.4967 0.5182 0.2581 0.283 Uiso 0.66 1 d P H 1
C66' C 0.567(6) 0.438(6) 0.176(4) 0.16(3) Uiso 0.34 1 d P E 2
H66D H 0.6170 0.4058 0.1906 0.206 Uiso 0.34 1 d P I 2
H66E H 0.5583 0.4022 0.1547 0.206 Uiso 0.34 1 d P J 2
H66F H 0.5613 0.4841 0.1656 0.206 Uiso 0.34 1 d P K 2
N3 N 0.0478(8) 0.8454(8) 0.1944(5) 0.065(3) Uani 1 1 d . . .
O7 O 0.0013(6) 0.8028(6) 0.2077(4) 0.064(3) Uani 1 1 d . . .
O8 O 0.0278(8) 0.9136(8) 0.2037(7) 0.121(5) Uani 1 1 d . . .
O9 O 0.1195(6) 0.8154(5) 0.1715(4) 0.056(2) Uani 1 1 d . . .
Nd2 Nd 0.49409(4) 0.93457(4) 0.25652(3) 0.0462(2) Uani 1 1 d . . .
P5 P 0.6003(2) 1.0832(2) 0.23672(15) 0.0552(9) Uani 1 1 d . . .
P6 P 0.6071(2) 0.7815(2) 0.35196(14) 0.0591(10) Uani 1 1 d . . .
O10 O 0.5035(5) 0.9746(6) 0.3397(4) 0.058(2) Uani 1 1 d . . .
O11 O 0.5918(5) 1.0052(5) 0.2291(3) 0.055(2) Uani 1 1 d . . .
O12 O 0.5712(6) 0.8174(5) 0.3035(3) 0.061(3) Uani 1 1 d . . .
N4 N 0.5666(7) 0.9786(7) 0.3570(4) 0.056(3) Uani 1 1 d . . .
C67 C 0.5916(9) 1.0440(9) 0.3431(5) 0.058(4) Uani 1 1 d . . .
C68 C 0.6553(9) 1.0495(10) 0.3629(6) 0.067(4) Uani 1 1 d . . .
H68 H 0.6720 1.0951 0.3534 0.084 Uiso 1 1 calc R . .
C69 C 0.6940(10) 0.9877(11) 0.3965(7) 0.072(4) Uani 1 1 d . . .
C70 C 0.6669(9) 0.9225(11) 0.4094(6) 0.071(4) Uani 1 1 d . . .
H70 H 0.6924 0.8806 0.4323 0.089 Uiso 1 1 calc R . .
C71 C 0.6027(9) 0.9154(9) 0.3898(5) 0.059(4) Uani 1 1 d . . .
C72 C 0.5513(9) 1.1083(8) 0.3035(5) 0.056(4) Uani 1 1 d . . .
H72A H 0.5564 1.1588 0.3082 0.071 Uiso 1 1 calc R . .
H72B H 0.4946 1.1120 0.3091 0.071 Uiso 1 1 calc R . .
C73 C 0.5736(10) 0.8459(9) 0.4041(5) 0.067(4) Uani 1 1 d . . .
H73A H 0.5153 0.8627 0.4117 0.083 Uiso 1 1 calc R . .
H73B H 0.5918 0.8165 0.4367 0.083 Uiso 1 1 calc R . .
C74 C 0.5587(6) 1.1631(6) 0.1889(4) 0.065(4) Uani 1 1 d G . .
C75 C 0.4916(7) 1.2256(6) 0.2030(4) 0.087(5) Uani 1 1 d G . .
H75 H 0.4692 1.2303 0.2391 0.108 Uiso 1 1 calc R . .
C76 C 0.4581(7) 1.2813(5) 0.1632(6) 0.097(6) Uani 1 1 d G . .
H76 H 0.4132 1.3231 0.1727 0.121 Uiso 1 1 calc R . .
C77 C 0.4916(8) 1.2743(7) 0.1093(5) 0.105(7) Uani 1 1 d G . .
H77 H 0.4692 1.3116 0.0826 0.132 Uiso 1 1 calc R . .
C78 C 0.5587(8) 1.2118(9) 0.0951(3) 0.110(7) Uani 1 1 d G . .
H78 H 0.5811 1.2071 0.0590 0.137 Uiso 1 1 calc R . .
C79 C 0.5922(6) 1.1561(7) 0.1350(4) 0.086(5) Uani 1 1 d G . .
H79 H 0.6371 1.1143 0.1255 0.107 Uiso 1 1 calc R . .
C80 C 0.7036(5) 1.0765(6) 0.2303(4) 0.062(4) Uani 1 1 d G . .
C81 C 0.7586(6) 1.0020(5) 0.2338(5) 0.076(5) Uani 1 1 d G . .
H81 H 0.7419 0.9572 0.2362 0.095 Uiso 1 1 calc R . .
C82 C 0.8387(6) 0.9945(6) 0.2338(5) 0.096(6) Uani 1 1 d G . .
H82 H 0.8755 0.9446 0.2361 0.120 Uiso 1 1 calc R . .
C83 C 0.8637(5) 1.0615(8) 0.2302(5) 0.094(6) Uani 1 1 d G . .
H83 H 0.9172 1.0564 0.2301 0.117 Uiso 1 1 calc R . .
C84 C 0.8087(7) 1.1360(6) 0.2267(5) 0.095(6) Uani 1 1 d G . .
H84 H 0.8254 1.1808 0.2243 0.119 Uiso 1 1 calc R . .
C85 C 0.7286(6) 1.1435(5) 0.2267(5) 0.080(5) Uani 1 1 d G . .
H85 H 0.6918 1.1934 0.2244 0.099 Uiso 1 1 calc R . .
C86 C 0.5866(8) 0.6907(6) 0.3811(5) 0.074(5) Uani 1 1 d G . .
C87 C 0.5933(10) 0.6376(9) 0.3460(4) 0.122(8) Uani 1 1 d G . .
H87 H 0.6082 0.6503 0.3091 0.152 Uiso 1 1 calc R . .
C88 C 0.5779(12) 0.5655(8) 0.3660(7) 0.154(11) Uani 1 1 d G . .
H88 H 0.5824 0.5300 0.3425 0.193 Uiso 1 1 calc R . .
C89 C 0.5556(12) 0.5465(8) 0.4212(8) 0.162(12) Uani 1 1 d G . .
H89 H 0.5453 0.4982 0.4346 0.202 Uiso 1 1 calc R . .
C90 C 0.5489(13) 0.5996(11) 0.4563(5) 0.209(18) Uani 1 1 d G . .
H90 H 0.5340 0.5869 0.4932 0.262 Uiso 1 1 calc R . .
C91 C 0.5643(11) 0.6717(9) 0.4363(5) 0.154(11) Uani 1 1 d G . .
H91 H 0.5598 0.7072 0.4598 0.192 Uiso 1 1 calc R . .
C92 C 0.7134(5) 0.7627(6) 0.3359(4) 0.062(4) Uani 1 1 d G . .
C93 C 0.7481(6) 0.7933(6) 0.2858(3) 0.073(4) Uani 1 1 d G . .
H93 H 0.7162 0.8201 0.2603 0.091 Uiso 1 1 calc R . .
C94 C 0.8304(6) 0.7838(7) 0.2738(4) 0.086(5) Uani 1 1 d G . .
H94 H 0.8536 0.8043 0.2402 0.107 Uiso 1 1 calc R . .
C95 C 0.8780(5) 0.7437(7) 0.3119(5) 0.087(5) Uani 1 1 d G . .
H95 H 0.9330 0.7374 0.3038 0.109 Uiso 1 1 calc R . .
C96 C 0.8433(6) 0.7131(7) 0.3620(5) 0.101(6) Uani 1 1 d G . .
H96 H 0.8751 0.6863 0.3874 0.127 Uiso 1 1 calc R . .
C97 C 0.7610(6) 0.7226(7) 0.3740(3) 0.086(5) Uani 1 1 d G . .
H97 H 0.7378 0.7021 0.4075 0.108 Uiso 1 1 calc R . .
C98 C 0.7688(12) 0.9878(13) 0.4182(8) 0.100(6) Uani 1 1 d . . .
H98A H 0.7660 1.0421 0.4198 0.124 Uiso 1 1 calc R . .
H98B H 0.7655 0.9613 0.4548 0.124 Uiso 1 1 calc R . .
C99 C 0.8423(16) 0.953(3) 0.3892(15) 0.29(3) Uani 1 1 d . . .
H99A H 0.8840 0.9556 0.4061 0.358 Uiso 1 1 calc R . .
H99B H 0.8477 0.9797 0.3532 0.358 Uiso 1 1 calc R . .
H99C H 0.8467 0.8984 0.3879 0.358 Uiso 1 1 calc R . .
P7 P 0.3988(3) 1.0489(2) 0.13995(16) 0.0609(10) Uani 1 1 d . . .
P8 P 0.3141(3) 0.9385(3) 0.35888(17) 0.0684(11) Uani 1 1 d . . .
O13 O 0.4005(6) 1.0657(5) 0.2659(4) 0.060(2) Uani 1 1 d . . .
O14 O 0.4481(6) 0.9822(5) 0.1732(4) 0.063(3) Uani 1 1 d . . .
O15 O 0.3770(5) 0.9066(6) 0.3119(4) 0.060(2) Uani 1 1 d . . .
N5 N 0.3213(7) 1.0965(7) 0.2654(5) 0.062(3) Uani 1 1 d . . .
C100 C 0.2953(11) 1.1368(9) 0.2192(7) 0.076(5) Uani 1 1 d . . .
C101 C 0.2144(11) 1.1716(10) 0.2205(9) 0.085(5) Uani 1 1 d . . .
H101 H 0.1976 1.1994 0.1890 0.107 Uiso 1 1 calc R . .
C102 C 0.1586(11) 1.1675(10) 0.2651(9) 0.085(5) Uani 1 1 d . . .
C103 C 0.1877(10) 1.1253(10) 0.3134(8) 0.078(5) Uani 1 1 d . . .
H103 H 0.1509 1.1222 0.3453 0.098 Uiso 1 1 calc R . .
C104 C 0.2666(9) 1.0901(9) 0.3136(7) 0.067(4) Uani 1 1 d . . .
C105 C 0.3596(10) 1.1388(8) 0.1708(7) 0.070(4) Uani 1 1 d . . .
H10A H 0.4034 1.1504 0.1810 0.087 Uiso 1 1 calc R . .
H10B H 0.3383 1.1816 0.1443 0.087 Uiso 1 1 calc R . .
C106 C 0.2997(10) 1.0430(9) 0.3590(6) 0.071(4) Uani 1 1 d . . .
H10C H 0.2639 1.0599 0.3919 0.089 Uiso 1 1 calc R . .
H10D H 0.3509 1.0516 0.3585 0.089 Uiso 1 1 calc R . .
C107 C 0.3145(6) 1.0212(5) 0.1317(4) 0.062(4) Uani 1 1 d G . .
C108 C 0.3138(6) 0.9430(5) 0.1473(5) 0.082(5) Uani 1 1 d G . .
H108 H 0.3569 0.9065 0.1610 0.102 Uiso 1 1 calc R . .
C109 C 0.2488(8) 0.9194(5) 0.1425(5) 0.093(6) Uani 1 1 d G . .
H109 H 0.2484 0.8671 0.1530 0.116 Uiso 1 1 calc R . .
C110 C 0.1844(7) 0.9739(8) 0.1221(5) 0.100(6) Uani 1 1 d G . .
H110 H 0.1409 0.9581 0.1189 0.126 Uiso 1 1 calc R . .
C111 C 0.1850(6) 1.0521(7) 0.1065(6) 0.128(9) Uani 1 1 d G . .
H111 H 0.1420 1.0885 0.0928 0.160 Uiso 1 1 calc R . .
C112 C 0.2501(7) 1.0757(5) 0.1113(5) 0.089(6) Uani 1 1 d G . .
H112 H 0.2505 1.1280 0.1008 0.111 Uiso 1 1 calc R . .
C113 C 0.4575(7) 1.0728(7) 0.0764(4) 0.074(5) Uani 1 1 d G . .
C114 C 0.5367(8) 1.0270(6) 0.0641(5) 0.086(5) Uani 1 1 d G . .
H114 H 0.5578 0.9848 0.0885 0.107 Uiso 1 1 calc R . .
C115 C 0.5845(8) 1.0443(9) 0.0152(6) 0.136(9) Uani 1 1 d G . .
H115 H 0.6375 1.0137 0.0069 0.170 Uiso 1 1 calc R . .
C116 C 0.5530(11) 1.1074(11) -0.0214(4) 0.137(11) Uani 1 1 d G . .
H116 H 0.5849 1.1190 -0.0541 0.172 Uiso 1 1 calc R . .
C117 C 0.4738(12) 1.1532(8) -0.0091(5) 0.126(9) Uani 1 1 d G . .
H117 H 0.4527 1.1954 -0.0336 0.157 Uiso 1 1 calc R . .
C118 C 0.4260(8) 1.1359(7) 0.0398(6) 0.096(6) Uani 1 1 d G . .
H118 H 0.3730 1.1665 0.0480 0.121 Uiso 1 1 calc R . .
C119 C 0.2202(6) 0.9302(8) 0.3525(6) 0.084(5) Uani 1 1 d G . .
C120 C 0.2114(7) 0.9203(8) 0.3020(5) 0.090(6) Uani 1 1 d G . .
H120 H 0.2553 0.9136 0.2738 0.112 Uiso 1 1 calc R . .
C121 C 0.1371(9) 0.9205(8) 0.2936(6) 0.119(8) Uani 1 1 d G . .
H121 H 0.1312 0.9140 0.2599 0.149 Uiso 1 1 calc R . .
C122 C 0.0715(6) 0.9306(9) 0.3358(8) 0.144(11) Uani 1 1 d G . .
H122 H 0.0217 0.9307 0.3302 0.180 Uiso 1 1 calc R . .
C123 C 0.0802(7) 0.9404(10) 0.3862(7) 0.150(11) Uani 1 1 d G . .
H123 H 0.0363 0.9472 0.4144 0.187 Uiso 1 1 calc R . .
C124 C 0.1546(9) 0.9402(10) 0.3946(5) 0.123(8) Uani 1 1 d G . .
H124 H 0.1605 0.9468 0.4284 0.154 Uiso 1 1 calc R . .
C125 C 0.3384(8) 0.8876(9) 0.4208(4) 0.087(5) Uani 1 1 d G . .
C126 C 0.3652(8) 0.9213(9) 0.4550(6) 0.116(8) Uani 1 1 d G . .
H126 H 0.3697 0.9724 0.4456 0.145 Uiso 1 1 calc R . .
C127 C 0.3851(9) 0.8785(13) 0.5032(5) 0.150(12) Uani 1 1 d G . .
H127 H 0.4030 0.9011 0.5261 0.187 Uiso 1 1 calc R . .
C128 C 0.3784(11) 0.8021(13) 0.5173(5) 0.172(16) Uani 1 1 d G . .
H128 H 0.3918 0.7734 0.5495 0.216 Uiso 1 1 calc R . .
C129 C 0.3517(13) 0.7683(9) 0.4831(8) 0.216(18) Uani 1 1 d G . .
H129 H 0.3472 0.7172 0.4925 0.270 Uiso 1 1 calc R . .
C130 C 0.3317(11) 0.8111(10) 0.4349(7) 0.141(10) Uani 1 1 d G . .
H130 H 0.3138 0.7885 0.4120 0.176 Uiso 1 1 calc R . .
C131 C 0.0711(11) 1.2028(14) 0.2666(11) 0.117(8) Uani 1 1 d . . .
H13A H 0.0452 1.2183 0.3021 0.146 Uiso 1 1 calc R . .
H13B H 0.0619 1.2498 0.2405 0.146 Uiso 1 1 calc R . .
C132 C 0.0377(14) 1.1486(16) 0.2548(15) 0.193(17) Uani 1 1 d . . .
H13C H -0.0187 1.1725 0.2553 0.242 Uiso 1 1 calc R . .
H13D H 0.0453 1.1029 0.2813 0.242 Uiso 1 1 calc R . .
H13E H 0.0636 1.1331 0.2198 0.242 Uiso 1 1 calc R . .
N6 N 0.5599(8) 0.8149(7) 0.1817(5) 0.061(3) Uani 1 1 d . . .
O16 O 0.4919(6) 0.8177(5) 0.2135(4) 0.061(2) Uani 1 1 d . . .
O17 O 0.5977(5) 0.8602(5) 0.1851(4) 0.054(2) Uani 1 1 d . . .
O18 O 0.5849(8) 0.7697(8) 0.1458(6) 0.100(4) Uani 1 1 d . . .
Nd3 Nd 0.30947(7) 1.27992(5) 0.41157(3) 0.0780(3) Uani 1 1 d . L .
N7 N 0.4223(10) 1.1340(10) 0.4494(6) 0.088(4) Uani 1 1 d . . .
O19 O 0.4005(9) 1.1925(8) 0.4739(5) 0.106(4) Uani 1 1 d . L .
O20 O 0.3994(8) 1.1409(7) 0.4063(5) 0.096(4) Uani 1 1 d . L .
O21 O 0.4646(11) 1.0739(9) 0.4674(6) 0.141(6) Uani 1 1 d . L .
N8 N 0.2952(11) 1.3028(10) 0.2979(6) 0.087(4) Uani 1 1 d . . .
O22 O 0.2596(9) 1.3537(7) 0.3290(5) 0.095(4) Uani 1 1 d . L .
O23 O 0.3364(11) 1.2412(9) 0.3180(5) 0.139(7) Uani 1 1 d . L .
O24 O 0.2857(10) 1.3142(9) 0.2513(5) 0.123(5) Uani 1 1 d . L .
N9 N 0.2041(17) 1.3920(12) 0.4832(9) 0.140(8) Uani 1 1 d . . .
O25 O 0.1911(14) 1.3917(11) 0.4392(8) 0.187(10) Uani 1 1 d . L .
O26 O 0.2657(13) 1.3404(11) 0.4962(6) 0.160(8) Uani 1 1 d . L .
O27 O 0.1604(14) 1.4360(13) 0.5150(8) 0.202(10) Uani 1 1 d . L .
N10 N 0.1880(14) 1.1880(12) 0.4499(9) 0.108(6) Uani 1 1 d . . .
O28 O 0.2336(12) 1.1941(13) 0.4798(8) 0.165(8) Uani 1 1 d . L .
O29 O 0.1965(11) 1.2277(10) 0.4076(7) 0.137(6) Uani 1 1 d . L .
O30 O 0.1421(12) 1.1489(12) 0.4665(8) 0.155(7) Uani 1 1 d . L .
N11 N 0.4410 1.3454 0.3882 0.147(10) Uiso 0.50 1 d P L 1
N11' N 0.4204 1.3786 0.3830 0.147(10) Uiso 0.50 1 d P L 2
O31 O 0.3807 1.3696 0.4285 0.201(12) Uiso 0.50 1 d P L 1
O32 O 0.503(3) 1.368(3) 0.3787(19) 0.188(18) Uiso 0.50 1 d P L 1
O31' O 0.3680 1.3957 0.3972 0.201(12) Uiso 0.50 1 d P L 2
O32' O 0.465(3) 1.421(3) 0.3769(19) 0.185(18) Uiso 0.50 1 d P L 2
O33 O 0.4464(15) 1.2969(14) 0.3646(10) 0.208(9) Uani 1 1 d . L .
N12 N 0.2577(14) 0.3366(13) 0.0884(8) 0.126(6) Uiso 1 1 d . . .
O34 O 0.3224(13) 0.3492(12) 0.0704(8) 0.165(7) Uiso 1 1 d . . .
O35 O 0.2428(12) 0.2748(12) 0.0890(7) 0.153(6) Uiso 1 1 d . . .
O36 O 0.1977(14) 0.3939(13) 0.0986(9) 0.178(8) Uiso 1 1 d . . .
N13A N -0.0993 0.3195 0.1742 0.147 Uiso 0.33 1 d P M 1
O37A O -0.0430 0.3360 0.1798 0.201 Uiso 0.33 1 d P M 1
O38A O -0.1557 0.3212 0.2309 0.201 Uiso 0.33 1 d P M 1
O39A O -0.0898 0.3088 0.1365 0.201 Uiso 0.33 1 d P M 1
N13B N -0.0993 0.3195 0.1742 0.147 Uiso 0.33 1 d P N 2
O37B O -0.0430 0.3360 0.1798 0.201 Uiso 0.33 1 d P N 2
O38B O -0.1618 0.3311 0.1914 0.201 Uiso 0.33 1 d P N 2
O39B O -0.0898 0.3088 0.1365 0.201 Uiso 0.33 1 d P N 2
N13C N -0.0993 0.3195 0.1742 0.147 Uiso 0.33 1 d P O 3
O37C O -0.0430 0.3360 0.1798 0.201 Uiso 0.33 1 d P O 3
O38C O -0.1618 0.3311 0.1914 0.201 Uiso 0.33 1 d P O 3
O39C O -0.0760 0.2505 0.1367 0.201 Uiso 0.33 1 d P O 3
O1W O 0.0832(12) 1.2680(11) 0.0959(7) 0.157(7) Uani 1 1 d . . .
H1WA H 0.1332 1.2723 0.0945 0.197 Uiso 1 1 d . . .
H1WB H 0.0476 1.2897 0.1210 0.197 Uiso 1 1 d . . .
O2W O 0.612(2) 1.257(2) 0.3292(14) 0.149(12) Uiso 0.50 1 d P . .
H2WA H 0.5605 1.2688 0.3396 0.186 Uiso 0.50 1 d P . .
H2WB H 0.6465 1.2825 0.3173 0.186 Uiso 0.50 1 d P . .

loop_
_atom_site_aniso_label
_atom_site_aniso_U_11
_atom_site_aniso_U_22
_atom_site_aniso_U_33
_atom_site_aniso_U_23
_atom_site_aniso_U_13
_atom_site_aniso_U_12
Nd1 0.0387(4) 0.0455(4) 0.0528(4) -0.0027(3) -0.0040(3) -0.0152(3)
P1 0.050(2) 0.053(2) 0.054(2) 0.0020(17) -0.0012(18) -0.0111(17)
P2 0.050(2) 0.049(2) 0.057(2) 0.0011(16) -0.0048(17) -0.0189(17)
O1 0.042(6) 0.052(5) 0.062(6) -0.005(4) -0.009(4) -0.016(4)
O2 0.061(6) 0.054(5) 0.064(6) -0.010(4) -0.018(5) -0.005(5)
O3 0.043(6) 0.051(5) 0.069(6) -0.012(4) 0.010(4) -0.021(4)
N1 0.045(7) 0.049(6) 0.057(7) -0.011(6) -0.006(6) -0.007(6)
C1 0.045(9) 0.061(8) 0.048(8) -0.012(7) 0.000(7) -0.009(7)
C2 0.047(9) 0.069(9) 0.053(8) -0.012(7) -0.003(7) -0.009(7)
C3 0.057(10) 0.070(10) 0.061(9) -0.021(8) -0.006(8) -0.012(8)
C4 0.065(10) 0.052(8) 0.054(8) -0.011(7) -0.002(8) -0.012(7)
C5 0.045(8) 0.050(8) 0.051(8) -0.012(6) -0.005(7) -0.010(7)
C6 0.065(10) 0.056(8) 0.057(8) -0.003(7) -0.007(7) -0.015(7)
C7 0.037(8) 0.050(8) 0.068(9) -0.002(7) -0.006(7) -0.013(6)
C8 0.037(8) 0.056(8) 0.057(8) 0.001(6) -0.011(7) -0.008(6)
C9 0.054(11) 0.095(12) 0.076(11) -0.005(9) -0.013(9) 0.002(9)
C10 0.091(16) 0.107(14) 0.087(13) 0.008(11) -0.030(12) -0.018(12)
C11 0.054(11) 0.096(13) 0.097(14) -0.002(11) -0.001(11) -0.006(9)
C12 0.060(12) 0.107(13) 0.066(10) -0.003(9) 0.016(9) -0.026(10)
C13 0.064(11) 0.074(10) 0.049(8) -0.011(7) 0.006(7) -0.025(8)
C14 0.065(11) 0.057(9) 0.074(11) 0.002(8) 0.016(9) -0.009(8)
C15 0.113(17) 0.089(13) 0.097(15) 0.025(11) 0.019(13) -0.016(12)
C16 0.26(4) 0.078(15) 0.115(19) 0.034(14) 0.08(2) -0.004(19)
C17 0.32(5) 0.074(17) 0.23(4) -0.03(2) 0.16(4) -0.08(2)
C18 0.14(2) 0.081(16) 0.25(4) -0.04(2) 0.07(2) -0.058(16)
C19 0.108(17) 0.082(13) 0.140(19) -0.018(13) 0.022(14) -0.041(13)
C20 0.071(11) 0.070(10) 0.058(9) -0.004(7) -0.005(8) -0.035(9)
C21 0.077(12) 0.078(11) 0.081(11) 0.020(9) -0.023(9) -0.019(10)
C22 0.093(15) 0.112(15) 0.094(14) 0.026(12) -0.047(12) -0.031(12)
C23 0.21(3) 0.18(3) 0.069(15) 0.054(16) -0.059(18) -0.11(2)
C24 0.36(5) 0.16(3) 0.051(13) 0.023(15) -0.01(2) -0.08(3)
C25 0.21(3) 0.092(15) 0.070(13) -0.003(11) -0.009(15) 0.005(16)
C26 0.061(10) 0.057(9) 0.061(9) -0.006(7) 0.002(7) -0.031(8)
C27 0.042(10) 0.068(10) 0.106(13) -0.007(9) -0.013(9) -0.025(8)
C28 0.057(13) 0.086(13) 0.136(17) -0.030(12) -0.020(11) -0.005(10)
C29 0.060(13) 0.133(18) 0.131(17) -0.058(15) -0.014(12) -0.022(13)
C30 0.066(14) 0.116(17) 0.18(2) -0.005(15) -0.029(14) -0.049(13)
C31 0.075(14) 0.087(13) 0.155(19) 0.007(12) -0.024(13) -0.045(11)
C32 0.060(11) 0.098(12) 0.085(11) -0.024(10) -0.018(9) -0.025(10)
C33 0.070(14) 0.16(2) 0.142(19) -0.082(16) -0.020(13) -0.015(13)
P3 0.041(2) 0.057(2) 0.068(2) -0.0125(18) -0.0032(18) -0.0142(17)
P4 0.065(3) 0.057(2) 0.061(2) 0.0038(18) -0.015(2) -0.024(2)
O4 0.043(6) 0.054(5) 0.072(6) -0.004(5) -0.017(5) -0.008(4)
O5 0.035(5) 0.050(5) 0.072(6) -0.011(4) 0.003(4) -0.009(4)
O6 0.088(8) 0.059(6) 0.057(6) 0.002(5) -0.022(5) -0.025(5)
N2 0.048(8) 0.047(6) 0.066(8) 0.000(6) -0.012(7) -0.009(6)
C34 0.052(10) 0.050(8) 0.068(10) -0.011(7) -0.010(8) -0.013(7)
C35 0.042(10) 0.062(9) 0.084(11) -0.002(8) -0.007(8) -0.002(7)
C36 0.053(11) 0.074(11) 0.125(16) 0.021(11) -0.025(12) -0.018(9)
C37 0.061(12) 0.071(10) 0.082(11) 0.000(8) -0.034(10) -0.014(8)
C38 0.073(12) 0.048(8) 0.084(12) 0.010(8) -0.011(10) -0.026(8)
C39 0.036(8) 0.067(9) 0.087(11) -0.031(8) 0.010(8) -0.007(7)
C40 0.071(11) 0.062(9) 0.064(9) 0.014(7) -0.024(8) -0.030(8)
C41 0.024(7) 0.065(9) 0.068(9) -0.008(7) 0.007(7) -0.009(6)
C42 0.060(12) 0.099(12) 0.079(11) -0.023(9) -0.003(9) -0.033(9)
C43 0.034(10) 0.111(14) 0.104(14) -0.022(11) -0.002(9) -0.006(9)
C44 0.053(12) 0.101(13) 0.114(15) 0.005(11) -0.021(11) -0.030(10)
C45 0.070(13) 0.107(14) 0.097(13) -0.029(11) -0.012(11) -0.036(11)
C46 0.054(11) 0.095(12) 0.090(12) -0.038(10) 0.009(9) -0.034(9)
C47 0.050(10) 0.081(11) 0.068(9) -0.005(9) -0.005(8) -0.029(8)
C48 0.079(13) 0.089(13) 0.075(12) 0.000(10) 0.002(9) -0.022(10)
C49 0.12(2) 0.13(2) 0.109(18) 0.041(16) -0.017(15) -0.064(16)
C50 0.112(18) 0.18(2) 0.065(12) -0.005(15) -0.019(12) -0.050(18)
C51 0.16(2) 0.16(2) 0.103(18) -0.034(16) -0.029(17) -0.06(2)
C52 0.113(16) 0.098(14) 0.084(13) -0.011(11) -0.031(12) -0.036(12)
C53 0.061(11) 0.073(10) 0.074(10) -0.007(8) -0.013(9) -0.016(8)
C54 0.070(12) 0.086(12) 0.088(12) -0.012(10) -0.005(9) -0.044(10)
C55 0.128(19) 0.080(12) 0.092(14) -0.004(10) -0.015(13) -0.039(13)
C56 0.092(16) 0.118(17) 0.118(17) -0.011(13) -0.007(14) -0.058(13)
C57 0.12(2) 0.15(2) 0.13(2) -0.008(16) -0.058(16) -0.045(17)
C58 0.082(14) 0.108(14) 0.096(13) 0.017(11) -0.031(11) -0.044(12)
C59 0.062(10) 0.071(10) 0.061(9) -0.003(8) -0.015(8) -0.013(8)
C60 0.14(2) 0.093(14) 0.083(13) 0.020(11) 0.024(13) -0.014(13)
C61 0.14(2) 0.13(2) 0.12(2) 0.030(16) 0.031(17) -0.015(18)
C62 0.109(19) 0.19(3) 0.073(14) 0.000(16) 0.008(13) -0.020(19)
C63 0.109(19) 0.15(2) 0.100(16) -0.015(16) 0.015(14) -0.016(16)
C64 0.109(17) 0.090(14) 0.114(16) -0.007(12) 0.031(14) -0.014(12)
C65 0.069(15) 0.18(3) 0.14(2) -0.024(18) -0.035(14) -0.008(15)
N3 0.061(10) 0.058(8) 0.076(8) -0.023(7) -0.003(7) -0.014(7)
O7 0.043(6) 0.067(6) 0.083(7) -0.015(5) 0.009(5) -0.028(5)
O8 0.070(9) 0.089(9) 0.204(16) -0.060(10) -0.002(9) -0.013(7)
O9 0.041(6) 0.059(6) 0.063(6) -0.007(5) 0.004(5) -0.019(5)
Nd2 0.0409(5) 0.0547(4) 0.0472(4) -0.0030(3) -0.0096(3) -0.0200(3)
P5 0.051(2) 0.061(2) 0.059(2) -0.0089(17) -0.0059(18) -0.0274(19)
P6 0.053(2) 0.072(2) 0.048(2) 0.0076(18) -0.0097(18) -0.021(2)
O10 0.044(6) 0.081(7) 0.058(6) -0.019(5) -0.013(5) -0.019(5)
O11 0.052(6) 0.065(6) 0.052(5) -0.012(4) 0.002(4) -0.028(5)
O12 0.062(6) 0.063(6) 0.052(5) -0.005(4) -0.019(5) -0.003(5)
N4 0.066(9) 0.075(8) 0.035(6) -0.012(6) -0.002(6) -0.032(7)
C67 0.065(10) 0.073(10) 0.049(8) -0.014(7) -0.010(7) -0.032(8)
C68 0.057(10) 0.100(12) 0.053(9) -0.018(8) -0.009(8) -0.028(9)
C69 0.057(11) 0.097(12) 0.073(10) -0.009(9) -0.017(9) -0.034(10)
C70 0.052(10) 0.105(13) 0.053(9) -0.008(8) -0.009(8) -0.018(9)
C71 0.056(10) 0.077(10) 0.044(8) -0.017(7) -0.004(7) -0.017(8)
C72 0.055(9) 0.062(9) 0.060(8) -0.011(7) -0.011(7) -0.024(7)
C73 0.070(11) 0.082(11) 0.045(8) 0.002(7) -0.003(7) -0.028(9)
C74 0.061(11) 0.082(11) 0.069(10) 0.005(8) -0.023(8) -0.045(9)
C75 0.084(13) 0.056(10) 0.111(14) 0.014(10) -0.013(11) -0.025(10)
C76 0.098(15) 0.060(11) 0.134(18) 0.012(11) -0.032(14) -0.030(10)
C77 0.113(18) 0.095(15) 0.121(18) 0.035(13) -0.040(15) -0.061(14)
C78 0.090(16) 0.127(18) 0.113(16) 0.021(14) -0.034(13) -0.041(14)
C79 0.070(12) 0.108(14) 0.071(11) 0.004(10) -0.014(9) -0.021(10)
C80 0.072(11) 0.078(10) 0.047(8) -0.005(7) -0.010(7) -0.038(9)
C81 0.046(10) 0.067(10) 0.116(14) -0.025(9) -0.006(9) -0.015(8)
C82 0.054(12) 0.085(13) 0.139(17) -0.006(12) -0.008(11) -0.018(10)
C83 0.038(10) 0.118(16) 0.126(16) -0.001(13) -0.022(10) -0.025(11)
C84 0.081(15) 0.102(15) 0.124(16) -0.026(12) 0.000(12) -0.064(13)
C85 0.068(12) 0.071(11) 0.110(14) -0.018(9) -0.019(10) -0.030(9)
C86 0.065(11) 0.084(11) 0.071(10) 0.015(9) -0.010(8) -0.032(9)
C87 0.19(3) 0.114(17) 0.089(14) 0.012(13) -0.048(15) -0.082(18)
C88 0.23(3) 0.119(19) 0.16(3) -0.015(18) -0.05(2) -0.11(2)
C89 0.23(3) 0.14(2) 0.12(2) 0.052(18) -0.01(2) -0.11(2)
C90 0.38(6) 0.17(3) 0.11(2) 0.02(2) -0.01(3) -0.17(4)
C91 0.23(3) 0.14(2) 0.104(17) 0.015(15) 0.018(18) -0.11(2)
C92 0.061(10) 0.068(9) 0.053(8) -0.003(7) -0.003(8) -0.023(8)
C93 0.073(12) 0.082(11) 0.062(10) 0.002(8) 0.000(8) -0.035(9)
C94 0.065(12) 0.091(13) 0.089(13) -0.011(10) 0.010(10) -0.023(10)
C95 0.053(11) 0.090(12) 0.109(15) -0.031(11) -0.004(11) -0.003(9)
C96 0.085(15) 0.121(16) 0.082(13) 0.003(11) -0.025(11) -0.009(12)
C97 0.046(11) 0.131(16) 0.073(11) 0.011(10) -0.021(9) -0.021(10)
C98 0.085(15) 0.128(16) 0.112(15) -0.004(13) -0.047(13) -0.051(13)
C99 0.062(19) 0.57(8) 0.30(5) -0.29(5) 0.01(2) -0.09(3)
P7 0.063(3) 0.059(2) 0.065(2) 0.0054(18) -0.025(2) -0.022(2)
P8 0.050(3) 0.088(3) 0.067(3) -0.017(2) 0.001(2) -0.024(2)
O13 0.044(6) 0.066(6) 0.073(6) -0.017(5) -0.009(5) -0.015(5)
O14 0.066(7) 0.055(5) 0.070(6) -0.007(5) -0.030(5) -0.007(5)
O15 0.045(6) 0.073(6) 0.068(6) -0.011(5) -0.004(5) -0.027(5)
N5 0.033(7) 0.064(7) 0.091(10) -0.030(7) -0.011(7) -0.004(6)
C100 0.085(14) 0.059(9) 0.089(12) -0.015(9) -0.038(11) -0.008(9)
C101 0.056(12) 0.070(11) 0.129(16) -0.004(10) -0.035(12) -0.009(9)
C102 0.056(12) 0.078(12) 0.122(16) -0.032(11) -0.015(12) -0.009(9)
C103 0.044(11) 0.091(12) 0.101(13) -0.037(10) 0.002(9) -0.018(9)
C104 0.046(10) 0.068(10) 0.092(12) -0.031(9) -0.019(9) -0.008(8)
C105 0.072(11) 0.053(9) 0.089(11) 0.000(8) -0.025(9) -0.023(8)
C106 0.057(10) 0.078(10) 0.081(11) -0.022(9) 0.007(9) -0.030(8)
C107 0.065(10) 0.058(9) 0.069(9) 0.005(7) -0.023(8) -0.023(8)
C108 0.101(14) 0.073(11) 0.080(11) 0.016(9) -0.021(10) -0.047(10)
C109 0.090(15) 0.089(13) 0.113(15) 0.008(11) -0.015(12) -0.058(12)
C110 0.096(16) 0.120(16) 0.110(15) 0.018(12) -0.036(12) -0.071(14)
C111 0.14(2) 0.118(17) 0.17(2) 0.054(15) -0.112(18) -0.068(15)
C112 0.078(13) 0.075(11) 0.128(15) 0.017(10) -0.060(12) -0.029(10)
C113 0.091(14) 0.075(11) 0.078(11) 0.007(9) -0.033(10) -0.053(10)
C114 0.094(15) 0.092(13) 0.082(12) -0.017(10) -0.004(11) -0.046(12)
C115 0.16(2) 0.124(19) 0.116(18) -0.035(15) 0.039(18) -0.068(18)
C116 0.20(3) 0.15(2) 0.080(15) -0.028(16) 0.034(18) -0.11(2)
C117 0.20(3) 0.128(19) 0.074(14) 0.009(13) -0.019(16) -0.10(2)
C118 0.111(16) 0.096(14) 0.098(14) 0.018(11) -0.046(13) -0.049(12)
C119 0.048(11) 0.101(13) 0.105(14) -0.026(11) 0.001(10) -0.027(9)
C120 0.045(11) 0.105(14) 0.133(17) -0.047(12) -0.009(10) -0.028(9)
C121 0.099(18) 0.111(16) 0.17(2) -0.041(16) -0.047(17) -0.034(14)
C122 0.069(17) 0.13(2) 0.24(4) -0.03(2) -0.02(2) -0.042(15)
C123 0.049(15) 0.20(3) 0.20(3) -0.04(2) 0.007(16) -0.041(16)
C124 0.083(17) 0.17(2) 0.119(18) 0.004(16) -0.022(14) -0.054(16)
C125 0.062(11) 0.130(17) 0.053(10) -0.003(10) 0.010(8) -0.026(11)
C126 0.074(14) 0.19(2) 0.062(12) -0.022(14) -0.014(10) -0.005(14)
C127 0.082(16) 0.27(4) 0.068(15) -0.055(19) 0.010(13) -0.01(2)
C128 0.14(3) 0.24(4) 0.079(17) 0.04(2) -0.013(16) -0.02(3)
C129 0.30(5) 0.17(3) 0.16(3) 0.05(3) -0.07(3) -0.06(3)
C130 0.20(3) 0.121(19) 0.108(18) 0.021(15) -0.054(18) -0.053(19)
C131 0.045(12) 0.130(18) 0.18(2) -0.045(16) -0.027(13) -0.007(12)
C132 0.060(16) 0.14(2) 0.35(5) 0.05(3) -0.07(2) -0.017(16)
N6 0.054(9) 0.057(7) 0.068(8) -0.015(6) -0.018(7) -0.003(7)
O16 0.046(6) 0.067(6) 0.080(7) -0.009(5) -0.016(6) -0.027(5)
O17 0.046(6) 0.062(6) 0.064(6) -0.015(5) -0.009(5) -0.024(5)
O18 0.091(10) 0.107(9) 0.122(10) -0.051(9) -0.015(8) -0.038(8)
Nd3 0.1004(8) 0.0638(5) 0.0561(5) -0.0018(4) -0.0183(5) -0.0045(5)
N7 0.104(13) 0.078(11) 0.069(10) -0.011(9) -0.023(9) 0.001(9)
O19 0.148(13) 0.096(9) 0.070(8) -0.001(7) -0.052(8) -0.012(9)
O20 0.122(11) 0.076(8) 0.078(8) -0.017(6) -0.035(8) 0.007(7)
O21 0.150(15) 0.107(11) 0.121(12) 0.005(9) -0.049(11) 0.031(10)
N8 0.113(13) 0.086(11) 0.062(10) 0.007(9) -0.027(9) -0.028(10)
O22 0.141(12) 0.060(7) 0.074(8) 0.003(6) -0.031(8) -0.012(7)
O23 0.210(18) 0.099(10) 0.060(7) -0.017(7) -0.038(9) 0.036(11)
O24 0.163(15) 0.135(12) 0.074(9) -0.004(8) -0.040(9) -0.041(11)
N9 0.18(2) 0.090(14) 0.111(16) -0.038(13) 0.016(17) 0.000(14)
O25 0.25(3) 0.147(16) 0.127(14) -0.074(13) -0.076(16) 0.055(15)
O26 0.21(2) 0.137(14) 0.070(9) -0.021(9) -0.024(11) 0.042(14)
O27 0.20(2) 0.177(18) 0.160(17) -0.082(15) 0.016(15) 0.038(16)
N10 0.121(18) 0.098(14) 0.110(16) -0.017(12) -0.024(14) -0.031(12)
O28 0.153(17) 0.20(2) 0.136(15) 0.058(14) -0.034(13) -0.088(16)
O29 0.181(17) 0.130(13) 0.123(12) 0.046(11) -0.067(12) -0.082(12)
O30 0.147(17) 0.164(17) 0.162(17) -0.049(13) 0.021(13) -0.074(14)
O33 0.20(2) 0.18(2) 0.23(2) -0.027(18) -0.008(19) -0.059(18)
O1W 0.20(2) 0.166(16) 0.117(12) -0.032(11) -0.060(13) -0.043(14)

loop_
_atom_type_symbol
_atom_type_description
_atom_type_scat_dispersion_real
_atom_type_scat_dispersion_imag
_atom_type_scat_source
C C 0.0033 0.0016 'International Tables Vol C Tables 4.2.6.8 and 6.1.1.4'
H H 0.0000 0.0000 'International Tables Vol C Tables 4.2.6.8 and 6.1.1.4'
N N 0.0061 0.0033 'International Tables Vol C Tables 4.2.6.8 and 6.1.1.4'
O O 0.0106 0.0060 'International Tables Vol C Tables 4.2.6.8 and 6.1.1.4'
P P 0.1023 0.0942 'International Tables Vol C Tables 4.2.6.8 and 6.1.1.4'
Nd Nd -0.1943 3.0179 'International Tables Vol C Tables 4.2.6.8 and 6.1.1.4'

loop_
_geom_angle_atom_site_label_1
_geom_angle_atom_site_label_2
_geom_angle_atom_site_label_3
_geom_angle
_geom_angle_site_symmetry_1
_geom_angle_site_symmetry_3
_geom_angle_publ_flag
O3 Nd1 O2 101.2(3) . . ?
O3 Nd1 O5 153.2(3) . . ?
O2 Nd1 O5 87.8(3) . . ?
O3 Nd1 O6 88.8(3) . . ?
O2 Nd1 O6 141.2(3) . . ?
O5 Nd1 O6 100.0(3) . . ?
O3 Nd1 O4 81.0(3) . . ?
O2 Nd1 O4 144.6(3) . . ?
O5 Nd1 O4 77.3(3) . . ?
O6 Nd1 O4 73.8(3) . . ?
O3 Nd1 O1 76.7(3) . . ?
O2 Nd1 O1 73.1(3) . . ?
O5 Nd1 O1 82.0(3) . . ?
O6 Nd1 O1 145.4(3) . . ?
O4 Nd1 O1 73.1(3) . . ?
O3 Nd1 O9 131.5(3) . . ?
O2 Nd1 O9 73.5(3) . . ?
O5 Nd1 O9 75.1(3) . . ?
O6 Nd1 O9 71.9(3) . . ?
O4 Nd1 O9 130.8(3) . . ?
O1 Nd1 O9 140.0(3) . . ?
O3 Nd1 O7 81.8(3) . . ?
O2 Nd1 O7 71.6(3) . . ?
O5 Nd1 O7 124.9(3) . . ?
O6 Nd1 O7 72.9(3) . . ?
O4 Nd1 O7 142.6(3) . . ?
O1 Nd1 O7 133.8(3) . . ?
O9 Nd1 O7 50.3(3) . . ?
O3 Nd1 N3 106.6(3) . . ?
O2 Nd1 N3 69.9(3) . . ?
O5 Nd1 N3 100.1(3) . . ?
O6 Nd1 N3 71.3(3) . . ?
O4 Nd1 N3 144.0(3) . . ?
O1 Nd1 N3 142.8(3) . . ?
O9 Nd1 N3 25.4(3) . . ?
O7 Nd1 N3 25.0(3) . . ?
O2 P1 C14 111.1(6) . . ?
O2 P1 C8 109.5(5) . . ?
C14 P1 C8 109.2(5) . . ?
O2 P1 C6 113.0(6) . . ?
C14 P1 C6 105.2(6) . . ?
C8 P1 C6 108.7(6) . . ?
O3 P2 C26 109.2(5) . . ?
O3 P2 C20 114.2(6) . . ?
C26 P2 C20 108.1(5) . . ?
O3 P2 C7 111.2(6) . . ?
C26 P2 C7 107.3(6) . . ?
C20 P2 C7 106.5(6) . . ?
N1 O1 Nd1 133.8(7) . . ?
P1 O2 Nd1 148.2(6) . . ?
P2 O3 Nd1 140.6(5) . . ?
C1 N1 O1 119.2(11) . . ?
C1 N1 C5 122.7(12) . . ?
O1 N1 C5 118.1(11) . . ?
N1 C1 C2 119.0(13) . . ?
N1 C1 C6 119.3(13) . . ?
C2 C1 C6 121.7(13) . . ?
C1 C2 C3 120.8(13) . . ?
C1 C2 H2 119.6 . . ?
C3 C2 H2 119.6 . . ?
C4 C3 C2 117.3(14) . . ?
C4 C3 C32 122.6(15) . . ?
C2 C3 C32 120.1(14) . . ?
C3 C4 C5 121.3(14) . . ?
C3 C4 H4 119.3 . . ?
C5 C4 H4 119.3 . . ?
N1 C5 C4 118.7(12) . . ?
N1 C5 C7 119.3(12) . . ?
C4 C5 C7 121.8(12) . . ?
C1 C6 P1 112.1(10) . . ?
C1 C6 H6A 109.2 . . ?
P1 C6 H6A 109.2 . . ?
C1 C6 H6B 109.2 . . ?
P1 C6 H6B 109.2 . . ?
H6A C6 H6B 107.9 . . ?
C5 C7 P2 110.9(9) . . ?
C5 C7 H7A 109.5 . . ?
P2 C7 H7A 109.5 . . ?
C5 C7 H7B 109.5 . . ?
P2 C7 H7B 109.5 . . ?
H7A C7 H7B 108.0 . . ?
C9 C8 C13 120.0 . . ?
C9 C8 P1 122.2(6) . . ?
C13 C8 P1 117.8(6) . . ?
C10 C9 C8 120.0 . . ?
C10 C9 H9 120.0 . . ?
C8 C9 H9 120.0 . . ?
C9 C10 C11 120.0 . . ?
C9 C10 H10 120.0 . . ?
C11 C10 H10 120.0 . . ?
C10 C11 C12 120.0 . . ?
C10 C11 H11 120.0 . . ?
C12 C11 H11 120.0 . . ?
C13 C12 C11 120.0 . . ?
C13 C12 H12 120.0 . . ?
C11 C12 H12 120.0 . . ?
C12 C13 C8 120.0 . . ?
C12 C13 H13 120.0 . . ?
C8 C13 H13 120.0 . . ?
C15 C14 C19 120.0 . . ?
C15 C14 P1 121.7(8) . . ?
C19 C14 P1 118.3(8) . . ?
C14 C15 C16 120.0 . . ?
C14 C15 H15 120.0 . . ?
C16 C15 H15 120.0 . . ?
C17 C16 C15 120.0 . . ?
C17 C16 H16 120.0 . . ?
C15 C16 H16 120.0 . . ?
C16 C17 C18 120.0 . . ?
C16 C17 H17 120.0 . . ?
C18 C17 H17 120.0 . . ?
C17 C18 C19 120.0 . . ?
C17 C18 H18 120.0 . . ?
C19 C18 H18 120.0 . . ?
C18 C19 C14 120.0 . . ?
C18 C19 H19 120.0 . . ?
C14 C19 H19 120.0 . . ?
C21 C20 C25 120.0 . . ?
C21 C20 P2 123.3(7) . . ?
C25 C20 P2 116.6(7) . . ?
C20 C21 C22 120.0 . . ?
C20 C21 H21 120.0 . . ?
C22 C21 H21 120.0 . . ?
C21 C22 C23 120.0 . . ?
C21 C22 H22 120.0 . . ?
C23 C22 H22 120.0 . . ?
C24 C23 C22 120.0 . . ?
C24 C23 H23 120.0 . . ?
C22 C23 H23 120.0 . . ?
C25 C24 C23 120.0 . . ?
C25 C24 H24 120.0 . . ?
C23 C24 H24 120.0 . . ?
C24 C25 C20 120.0 . . ?
C24 C25 H25 120.0 . . ?
C20 C25 H25 120.0 . . ?
C27 C26 C31 120.0 . . ?
C27 C26 P2 118.7(6) . . ?
C31 C26 P2 121.1(6) . . ?
C26 C27 C28 120.0 . . ?
C26 C27 H27 120.0 . . ?
C28 C27 H27 120.0 . . ?
C29 C28 C27 120.0 . . ?
C29 C28 H28 120.0 . . ?
C27 C28 H28 120.0 . . ?
C30 C29 C28 120.0 . . ?
C30 C29 H29 120.0 . . ?
C28 C29 H29 120.0 . . ?
C31 C30 C29 120.0 . . ?
C31 C30 H30 120.0 . . ?
C29 C30 H30 120.0 . . ?
C30 C31 C26 120.0 . . ?
C30 C31 H31 120.0 . . ?
C26 C31 H31 120.0 . . ?
C33 C32 C3 113.0(14) . . ?
C33 C32 H32A 109.0 . . ?
C3 C32 H32A 109.0 . . ?
C33 C32 H32B 109.0 . . ?
C3 C32 H32B 109.0 . . ?
H32A C32 H32B 107.8 . . ?
C32 C33 H33A 109.5 . . ?
C32 C33 H33B 109.5 . . ?
H33A C33 H33B 109.5 . . ?
C32 C33 H33C 109.5 . . ?
H33A C33 H33C 109.5 . . ?
H33B C33 H33C 109.5 . . ?
O5 P3 C47 113.0(6) . . ?
O5 P3 C39 110.4(6) . . ?
C47 P3 C39 109.1(7) . . ?
O5 P3 C41 109.5(5) . . ?
C47 P3 C41 106.7(5) . . ?
C39 P3 C41 107.8(6) . . ?
O6 P4 C53 109.2(6) . . ?
O6 P4 C59 112.9(6) . . ?
C53 P4 C59 108.5(6) . . ?
O6 P4 C40 111.8(6) . . ?
C53 P4 C40 106.2(7) . . ?
C59 P4 C40 107.9(6) . . ?
N2 O4 Nd1 130.3(7) . . ?
P3 O5 Nd1 137.5(5) . . ?
P4 O6 Nd1 148.3(6) . . ?
O4 N2 C34 121.2(12) . . ?
O4 N2 C38 118.7(12) . . ?
C34 N2 C38 120.1(13) . . ?
C35 C34 N2 119.7(14) . . ?
C35 C34 C39 124.4(14) . . ?
N2 C34 C39 115.9(13) . . ?
C34 C35 C36 124.0(16) . . ?
C34 C35 H35 118.0 . . ?
C36 C35 H35 118.0 . . ?
C35 C36 C37 116.6(15) . . ?
C35 C36 C65 123.5(19) . . ?
C37 C36 C65 119.8(19) . . ?
C38 C37 C36 119.7(16) . . ?
C38 C37 H37 120.2 . . ?
C36 C37 H37 120.2 . . ?
C37 C38 N2 119.9(15) . . ?
C37 C38 C40 122.3(16) . . ?
N2 C38 C40 117.8(14) . . ?
C34 C39 P3 108.5(10) . . ?
C34 C39 H39A 110.0 . . ?
P3 C39 H39A 110.0 . . ?
C34 C39 H39B 110.0 . . ?
P3 C39 H39B 110.0 . . ?
H39A C39 H39B 108.4 . . ?
C38 C40 P4 111.1(10) . . ?
C38 C40 H40A 109.4 . . ?
P4 C40 H40A 109.4 . . ?
C38 C40 H40B 109.4 . . ?
P4 C40 H40B 109.4 . . ?
H40A C40 H40B 108.0 . . ?
C42 C41 C46 120.0 . . ?
C42 C41 P3 122.0(6) . . ?
C46 C41 P3 117.8(6) . . ?
C41 C42 C43 120.0 . . ?
C41 C42 H42 120.0 . . ?
C43 C42 H42 120.0 . . ?
C42 C43 C44 120.0 . . ?
C42 C43 H43 120.0 . . ?
C44 C43 H43 120.0 . . ?
C45 C44 C43 120.0 . . ?
C45 C44 H44 120.0 . . ?
C43 C44 H44 120.0 . . ?
C46 C45 C44 120.0 . . ?
C46 C45 H45 120.0 . . ?
C44 C45 H45 120.0 . . ?
C45 C46 C41 120.0 . . ?
C45 C46 H46 120.0 . . ?
C41 C46 H46 120.0 . . ?
C48 C47 C52 120.0 . . ?
C48 C47 P3 116.7(8) . . ?
C52 C47 P3 123.3(8) . . ?
C49 C48 C47 120.0 . . ?
C49 C48 H48 120.0 . . ?
C47 C48 H48 120.0 . . ?
C50 C49 C48 120.0 . . ?
C50 C49 H49 120.0 . . ?
C48 C49 H49 120.0 . . ?
C51 C50 C49 120.0 . . ?
C51 C50 H50 120.0 . . ?
C49 C50 H50 120.0 . . ?
C50 C51 C52 120.0 . . ?
C50 C51 H51 120.0 . . ?
C52 C51 H51 120.0 . . ?
C51 C52 C47 120.0 . . ?
C51 C52 H52 120.0 . . ?
C47 C52 H52 120.0 . . ?
C54 C53 C58 120.0 . . ?
C54 C53 P4 118.9(7) . . ?
C58 C53 P4 121.0(7) . . ?
C53 C54 C55 120.0 . . ?
C53 C54 H54 120.0 . . ?
C55 C54 H54 120.0 . . ?
C56 C55 C54 120.0 . . ?
C56 C55 H55 120.0 . . ?
C54 C55 H55 120.0 . . ?
C55 C56 C57 120.0 . . ?
C55 C56 H56 120.0 . . ?
C57 C56 H56 120.0 . . ?
C58 C57 C56 120.0 . . ?
C58 C57 H57 120.0 . . ?
C56 C57 H57 120.0 . . ?
C57 C58 C53 120.0 . . ?
C57 C58 H58 120.0 . . ?
C53 C58 H58 120.0 . . ?
C60 C59 C64 120.0 . . ?
C60 C59 P4 123.6(7) . . ?
C64 C59 P4 116.4(7) . . ?
C59 C60 C61 120.0 . . ?
C59 C60 H60 120.0 . . ?
C61 C60 H60 120.0 . . ?
C60 C61 C62 120.0 . . ?
C60 C61 H61 120.0 . . ?
C62 C61 H61 120.0 . . ?
C63 C62 C61 120.0 . . ?
C63 C62 H62 120.0 . . ?
C61 C62 H62 120.0 . . ?
C62 C63 C64 120.0 . . ?
C62 C63 H63 120.0 . . ?
C64 C63 H63 120.0 . . ?
C63 C64 C59 120.0 . . ?
C63 C64 H64 120.0 . . ?
C59 C64 H64 120.0 . . ?
C66 C65 C36 107(4) . . ?
C66 C65 C66' 72(4) . . ?
C36 C65 C66' 114(4) . . ?
C66 C65 H65A 111(4) . . ?
C36 C65 H65A 113(2) . . ?
C66' C65 H65A 41(4) . . ?
C66 C65 H65B 111(4) . . ?
C36 C65 H65B 111(2) . . ?
C66' C65 H65B 132(4) . . ?
H65A C65 H65B 104(3) . . ?
C66 C65 H65C 139(4) . . ?
C36 C65 H65C 109(2) . . ?
C66' C65 H65C 111(4) . . ?
H65A C65 H65C 73(2) . . ?
H65B C65 H65C 35.6(10) . . ?
C66 C65 H65D 42(3) . . ?
C36 C65 H65D 112(2) . . ?
C66' C65 H65D 107(4) . . ?
H65A C65 H65D 133(2) . . ?
H65B C65 H65D 70.9(17) . . ?
H65C C65 H65D 104(2) . . ?
C65 C66 H65D 46(4) . . ?
C65 C66 H66A 108(6) . . ?
H65D C66 H66A 91(6) . . ?
C65 C66 H66B 108(6) . . ?
H65D C66 H66B 152(9) . . ?
H66A C66 H66B 110(7) . . ?
C65 C66 H66C 108(6) . . ?
H65D C66 H66C 73(5) . . ?
H66A C66 H66C 109(7) . . ?
H66B C66 H66C 114(7) . . ?
C65 C66' H65A 39(4) . . ?
C65 C66' H66B 72(4) . . ?
H65A C66' H66B 111(8) . . ?
C65 C66' H66D 100(7) . . ?
H65A C66' H66D 89(7) . . ?
H66B C66' H66D 113(7) . . ?
C65 C66' H66E 100(7) . . ?
H65A C66' H66E 67(6) . . ?
H66B C66' H66E 143(9) . . ?
H66D C66' H66E 104(9) . . ?
C65 C66' H66F 108(9) . . ?
H65A C66' H66F 143(10) . . ?
H66B C66' H66F 38(5) . . ?
H66D C66' H66F 119(10) . . ?
H66E C66' H66F 122(10) . . ?
O8 N3 O7 122.8(13) . . ?
O8 N3 O9 118.7(13) . . ?
O7 N3 O9 118.5(11) . . ?
O8 N3 Nd1 177.3(12) . . ?
O7 N3 Nd1 59.6(7) . . ?
O9 N3 Nd1 59.0(6) . . ?
N3 O7 Nd1 95.5(8) . . ?
N3 O9 Nd1 95.6(7) . . ?
O11 Nd2 O15 154.0(3) . . ?
O11 Nd2 O14 90.2(3) . . ?
O15 Nd2 O14 100.4(3) . . ?
O11 Nd2 O12 99.3(3) . . ?
O15 Nd2 O12 87.2(3) . . ?
O14 Nd2 O12 141.5(3) . . ?
O11 Nd2 O10 76.1(3) . . ?
O15 Nd2 O10 81.5(3) . . ?
O14 Nd2 O10 143.7(3) . . ?
O12 Nd2 O10 74.7(3) . . ?
O11 Nd2 O13 83.5(3) . . ?
O15 Nd2 O13 77.1(3) . . ?
O14 Nd2 O13 73.1(3) . . ?
O12 Nd2 O13 144.8(3) . . ?
O10 Nd2 O13 72.0(3) . . ?
O11 Nd2 O17 75.1(3) . . ?
O15 Nd2 O17 130.7(3) . . ?
O14 Nd2 O17 72.7(3) . . ?
O12 Nd2 O17 73.9(3) . . ?
O10 Nd2 O17 132.7(3) . . ?
O13 Nd2 O17 139.2(3) . . ?
O11 Nd2 O16 125.6(3) . . ?
O15 Nd2 O16 80.5(3) . . ?
O14 Nd2 O16 70.7(3) . . ?
O12 Nd2 O16 73.5(3) . . ?
O10 Nd2 O16 143.9(3) . . ?
O13 Nd2 O16 132.6(3) . . ?
O17 Nd2 O16 50.7(3) . . ?
O11 Nd2 N6 99.6(3) . . ?
O15 Nd2 N6 106.4(4) . . ?
O14 Nd2 N6 68.9(3) . . ?
O12 Nd2 N6 72.7(3) . . ?
O10 Nd2 N6 145.9(3) . . ?
O13 Nd2 N6 141.8(3) . . ?
O17 Nd2 N6 24.7(3) . . ?
O16 Nd2 N6 26.1(3) . . ?
O11 P5 C80 110.0(5) . . ?
O11 P5 C74 113.0(5) . . ?
C80 P5 C74 107.9(5) . . ?
O11 P5 C72 110.5(6) . . ?
C80 P5 C72 107.2(6) . . ?
C74 P5 C72 108.1(6) . . ?
O12 P6 C86 113.3(6) . . ?
O12 P6 C92 110.4(5) . . ?
C86 P6 C92 107.4(6) . . ?
O12 P6 C73 112.7(6) . . ?
C86 P6 C73 107.2(6) . . ?
C92 P6 C73 105.5(7) . . ?
N4 O10 Nd2 130.6(7) . . ?
P5 O11 Nd2 137.8(5) . . ?
P6 O12 Nd2 147.0(6) . . ?
O10 N4 C67 120.2(12) . . ?
O10 N4 C71 117.4(12) . . ?
C67 N4 C71 122.3(13) . . ?
N4 C67 C68 120.3(14) . . ?
N4 C67 C72 118.2(13) . . ?
C68 C67 C72 121.4(14) . . ?
C69 C68 C67 120.1(16) . . ?
C69 C68 H68 119.9 . . ?
C67 C68 H68 119.9 . . ?
C70 C69 C68 117.6(15) . . ?
C70 C69 C98 119.2(16) . . ?
C68 C69 C98 123.2(16) . . ?
C69 C70 C71 123.4(15) . . ?
C69 C70 H70 118.3 . . ?
C71 C70 H70 118.3 . . ?
N4 C71 C70 116.2(14) . . ?
N4 C71 C73 120.7(14) . . ?
C70 C71 C73 123.1(15) . . ?
C67 C72 P5 107.4(10) . . ?
C67 C72 H72A 110.2 . . ?
P5 C72 H72A 110.2 . . ?
C67 C72 H72B 110.2 . . ?
P5 C72 H72B 110.2 . . ?
H72A C72 H72B 108.5 . . ?
C71 C73 P6 113.2(10) . . ?
C71 C73 H73A 108.9 . . ?
P6 C73 H73A 108.9 . . ?
C71 C73 H73B 108.9 . . ?
P6 C73 H73B 108.9 . . ?
H73A C73 H73B 107.8 . . ?
C75 C74 C79 120.0 . . ?
C75 C74 P5 123.3(7) . . ?
C79 C74 P5 116.4(7) . . ?
C74 C75 C76 120.0 . . ?
C74 C75 H75 120.0 . . ?
C76 C75 H75 120.0 . . ?
C75 C76 C77 120.0 . . ?
C75 C76 H76 120.0 . . ?
C77 C76 H76 120.0 . . ?
C76 C77 C78 120.0 . . ?
C76 C77 H77 120.0 . . ?
C78 C77 H77 120.0 . . ?
C79 C78 C77 120.0 . . ?
C79 C78 H78 120.0 . . ?
C77 C78 H78 120.0 . . ?
C78 C79 C74 120.0 . . ?
C78 C79 H79 120.0 . . ?
C74 C79 H79 120.0 . . ?
C81 C80 C85 120.0 . . ?
C81 C80 P5 118.5(6) . . ?
C85 C80 P5 121.3(6) . . ?
C82 C81 C80 120.0 . . ?
C82 C81 H81 120.0 . . ?
C80 C81 H81 120.0 . . ?
C81 C82 C83 120.0 . . ?
C81 C82 H82 120.0 . . ?
C83 C82 H82 120.0 . . ?
C84 C83 C82 120.0 . . ?
C84 C83 H83 120.0 . . ?
C82 C83 H83 120.0 . . ?
C83 C84 C85 120.0 . . ?
C83 C84 H84 120.0 . . ?
C85 C84 H84 120.0 . . ?
C84 C85 C80 120.0 . . ?
C84 C85 H85 120.0 . . ?
C80 C85 H85 120.0 . . ?
C87 C86 C91 120.0 . . ?
C87 C86 P6 116.9(8) . . ?
C91 C86 P6 123.1(8) . . ?
C86 C87 C88 120.0 . . ?
C86 C87 H87 120.0 . . ?
C88 C87 H87 120.0 . . ?
C87 C88 C89 120.0 . . ?
C87 C88 H88 120.0 . . ?
C89 C88 H88 120.0 . . ?
C90 C89 C88 120.0 . . ?
C90 C89 H89 120.0 . . ?
C88 C89 H89 120.0 . . ?
C89 C90 C91 120.0 . . ?
C89 C90 H90 120.0 . . ?
C91 C90 H90 120.0 . . ?
C90 C91 C86 120.0 . . ?
C90 C91 H91 120.0 . . ?
C86 C91 H91 120.0 . . ?
C93 C92 C97 120.0 . . ?
C93 C92 P6 119.0(6) . . ?
C97 C92 P6 120.8(6) . . ?
C94 C93 C92 120.0 . . ?
C94 C93 H93 120.0 . . ?
C92 C93 H93 120.0 . . ?
C95 C94 C93 120.0 . . ?
C95 C94 H94 120.0 . . ?
C93 C94 H94 120.0 . . ?
C96 C95 C94 120.0 . . ?
C96 C95 H95 120.0 . . ?
C94 C95 H95 120.0 . . ?
C95 C96 C97 120.0 . . ?
C95 C96 H96 120.0 . . ?
C97 C96 H96 120.0 . . ?
C96 C97 C92 120.0 . . ?
C96 C97 H97 120.0 . . ?
C92 C97 H97 120.0 . . ?
C99 C98 C69 116.2(19) . . ?
C99 C98 H98A 108.2 . . ?
C69 C98 H98A 108.2 . . ?
C99 C98 H98B 108.2 . . ?
C69 C98 H98B 108.2 . . ?
H98A C98 H98B 107.4 . . ?
C98 C99 H99A 109.5 . . ?
C98 C99 H99B 109.5 . . ?
H99A C99 H99B 109.5 . . ?
C98 C99 H99C 109.5 . . ?
H99A C99 H99C 109.5 . . ?
H99B C99 H99C 109.5 . . ?
O14 P7 C113 111.0(6) . . ?
O14 P7 C107 108.4(5) . . ?
C113 P7 C107 111.3(5) . . ?
O14 P7 C105 113.2(7) . . ?
C113 P7 C105 105.6(7) . . ?
C107 P7 C105 107.1(7) . . ?
O15 P8 C125 111.9(6) . . ?
O15 P8 C119 109.1(6) . . ?
C125 P8 C119 109.3(7) . . ?
O15 P8 C106 111.5(6) . . ?
C125 P8 C106 109.1(8) . . ?
C119 P8 C106 105.7(7) . . ?
N5 O13 Nd2 133.6(7) . . ?
P7 O14 Nd2 147.6(6) . . ?
P8 O15 Nd2 138.1(6) . . ?
O13 N5 C100 120.3(13) . . ?
O13 N5 C104 118.7(12) . . ?
C100 N5 C104 120.9(13) . . ?
N5 C100 C101 119.2(18) . . ?
N5 C100 C105 115.4(15) . . ?
C101 C100 C105 125.4(17) . . ?
C102 C101 C100 123.3(19) . . ?
C102 C101 H101 118.4 . . ?
C100 C101 H101 118.4 . . ?
C101 C102 C103 116.4(16) . . ?
C101 C102 C131 124(2) . . ?
C103 C102 C131 119.8(19) . . ?
C104 C103 C102 122.0(17) . . ?
C104 C103 H103 119.0 . . ?
C102 C103 H103 119.0 . . ?
C103 C104 N5 118.2(16) . . ?
C103 C104 C106 125.3(17) . . ?
N5 C104 C106 116.4(13) . . ?
C100 C105 P7 114.6(10) . . ?
C100 C105 H10A 108.6 . . ?
P7 C105 H10A 108.6 . . ?
C100 C105 H10B 108.6 . . ?
P7 C105 H10B 108.6 . . ?
H10A C105 H10B 107.6 . . ?
C104 C106 P8 112.3(11) . . ?
C104 C106 H10C 109.1 . . ?
P8 C106 H10C 109.1 . . ?
C104 C106 H10D 109.1 . . ?
P8 C106 H10D 109.1 . . ?
H10C C106 H10D 107.9 . . ?
C108 C107 C112 120.0 . . ?
C108 C107 P7 118.2(6) . . ?
C112 C107 P7 121.8(6) . . ?
C107 C108 C109 120.0 . . ?
C107 C108 H108 120.0 . . ?
C109 C108 H108 120.0 . . ?
C108 C109 C110 120.0 . . ?
C108 C109 H109 120.0 . . ?
C110 C109 H109 120.0 . . ?
C111 C110 C109 120.0 . . ?
C111 C110 H110 120.0 . . ?
C109 C110 H110 120.0 . . ?
C110 C111 C112 120.0 . . ?
C110 C111 H111 120.0 . . ?
C112 C111 H111 120.0 . . ?
C111 C112 C107 120.0 . . ?
C111 C112 H112 120.0 . . ?
C107 C112 H112 120.0 . . ?
C114 C113 C118 120.0 . . ?
C114 C113 P7 118.4(8) . . ?
C118 C113 P7 121.6(8) . . ?
C115 C114 C113 120.0 . . ?
C115 C114 H114 120.0 . . ?
C113 C114 H114 120.0 . . ?
C116 C115 C114 120.0 . . ?
C116 C115 H115 120.0 . . ?
C114 C115 H115 120.0 . . ?
C115 C116 C117 120.0 . . ?
C115 C116 H116 120.0 . . ?
C117 C116 H116 120.0 . . ?
C118 C117 C116 120.0 . . ?
C118 C117 H117 120.0 . . ?
C116 C117 H117 120.0 . . ?
C117 C118 C113 120.0 . . ?
C117 C118 H118 120.0 . . ?
C113 C118 H118 120.0 . . ?
C120 C119 C124 120.0 . . ?
C120 C119 P8 117.7(9) . . ?
C124 C119 P8 122.1(9) . . ?
C121 C120 C119 120.0 . . ?
C121 C120 H120 120.0 . . ?
C119 C120 H120 120.0 . . ?
C120 C121 C122 120.0 . . ?
C120 C121 H121 120.0 . . ?
C122 C121 H121 120.0 . . ?
C121 C122 C123 120.0 . . ?
C121 C122 H122 120.0 . . ?
C123 C122 H122 120.0 . . ?
C124 C123 C122 120.0 . . ?
C124 C123 H123 120.0 . . ?
C122 C123 H123 120.0 . . ?
C123 C124 C119 120.0 . . ?
C123 C124 H124 120.0 . . ?
C119 C124 H124 120.0 . . ?
C126 C125 C130 120.0 . . ?
C126 C125 P8 121.8(11) . . ?
C130 C125 P8 118.2(10) . . ?
C125 C126 C127 120.0 . . ?
C125 C126 H126 120.0 . . ?
C127 C126 H126 120.0 . . ?
C128 C127 C126 120.0 . . ?
C128 C127 H127 120.0 . . ?
C126 C127 H127 120.0 . . ?
C127 C128 C129 120.0 . . ?
C127 C128 H128 120.0 . . ?
C129 C128 H128 120.0 . . ?
C128 C129 C130 120.0 . . ?
C128 C129 H129 120.0 . . ?
C130 C129 H129 120.0 . . ?
C129 C130 C125 120.0 . . ?
C129 C130 H130 120.0 . . ?
C125 C130 H130 120.0 . . ?
C132 C131 C102 110.3(19) . . ?
C132 C131 H13A 109.6 . . ?
C102 C131 H13A 109.6 . . ?
C132 C131 H13B 109.6 . . ?
C102 C131 H13B 109.6 . . ?
H13A C131 H13B 108.1 . . ?
C131 C132 H13C 109.5 . . ?
C131 C132 H13D 109.5 . . ?
H13C C132 H13D 109.5 . . ?
C131 C132 H13E 109.5 . . ?
H13C C132 H13E 109.5 . . ?
H13D C132 H13E 109.5 . . ?
O17 N6 O18 120.5(13) . . ?
O17 N6 O16 119.4(11) . . ?
O18 N6 O16 120.0(13) . . ?
O17 N6 Nd2 58.7(6) . . ?
O18 N6 Nd2 173.7(10) . . ?
O16 N6 Nd2 60.7(6) . . ?
N6 O16 Nd2 93.2(7) . . ?
N6 O17 Nd2 96.6(8) . . ?
O26 Nd3 O22 120.2(5) . . ?
O26 Nd3 O25 50.1(6) . . ?
O22 Nd3 O25 72.4(6) . . ?
O26 Nd3 O31 60.5(5) . . ?
O22 Nd3 O31 100.0(3) . . ?
O25 Nd3 O31 81.1(6) . . ?
O26 Nd3 O29 104.1(7) . . ?
O22 Nd3 O29 75.7(5) . . ?
O25 Nd3 O29 78.8(7) . . ?
O31 Nd3 O29 159.7(5) . . ?
O26 Nd3 O19 74.4(5) . . ?
O22 Nd3 O19 161.7(5) . . ?
O25 Nd3 O19 124.1(5) . . ?
O31 Nd3 O19 77.1(3) . . ?
O29 Nd3 O19 113.1(5) . . ?
O26 Nd3 O20 122.2(5) . . ?
O22 Nd3 O20 117.6(4) . . ?
O25 Nd3 O20 160.1(7) . . ?
O31 Nd3 O20 112.0(3) . . ?
O29 Nd3 O20 87.0(5) . . ?
O19 Nd3 O20 49.8(4) . . ?
O26 Nd3 O23 169.3(5) . . ?
O22 Nd3 O23 49.2(4) . . ?
O25 Nd3 O23 119.5(6) . . ?
O31 Nd3 O23 118.6(5) . . ?
O29 Nd3 O23 73.9(6) . . ?
O19 Nd3 O23 116.2(5) . . ?
O20 Nd3 O23 68.5(4) . . ?
O26 Nd3 O31' 73.0(5) . . ?
O22 Nd3 O31' 79.7(3) . . ?
O25 Nd3 O31' 76.5(6) . . ?
O31 Nd3 O31' 20.386(13) . . ?
O29 Nd3 O31' 149.3(4) . . ?
O19 Nd3 O31' 95.8(3) . . ?
O20 Nd3 O31' 121.0(3) . . ?
O23 Nd3 O31' 103.1(4) . . ?
O26 Nd3 O33 109.8(8) . . ?
O22 Nd3 O33 86.6(7) . . ?
O25 Nd3 O33 123.4(8) . . ?
O31 Nd3 O33 51.1(6) . . ?
O29 Nd3 O33 146.1(7) . . ?
O19 Nd3 O33 77.5(7) . . ?
O20 Nd3 O33 75.7(6) . . ?
O23 Nd3 O33 72.7(7) . . ?
O31' Nd3 O33 47.8(5) . . ?
O26 Nd3 O28 72.8(8) . . ?
O22 Nd3 O28 122.1(6) . . ?
O25 Nd3 O28 85.0(8) . . ?
O31 Nd3 O28 128.7(6) . . ?
O29 Nd3 O28 47.5(6) . . ?
O19 Nd3 O28 70.8(6) . . ?
O20 Nd3 O28 75.2(6) . . ?
O23 Nd3 O28 111.3(7) . . ?
O31' Nd3 O28 145.5(6) . . ?
O33 Nd3 O28 146.3(7) . . ?
O26 Nd3 N11 87.8(6) . . ?
O22 Nd3 N11 91.8(3) . . ?
O25 Nd3 N11 104.1(6) . . ?
O31 Nd3 N11 27.995(18) . . ?
O29 Nd3 N11 165.9(4) . . ?
O19 Nd3 N11 77.1(4) . . ?
O20 Nd3 N11 93.1(3) . . ?
O23 Nd3 N11 93.0(5) . . ?
O31' Nd3 N11 27.88(2) . . ?
O33 Nd3 N11 23.1(6) . . ?
O28 Nd3 N11 145.8(5) . . ?
O21 N7 O19 119.6(17) . . ?
O21 N7 O20 122.3(17) . . ?
O19 N7 O20 118.1(15) . . ?
O21 N7 Nd3 175.9(15) . . ?
O19 N7 Nd3 59.1(8) . . ?
O20 N7 Nd3 59.2(8) . . ?
N7 O19 Nd3 96.0(10) . . ?
N7 O20 Nd3 95.8(10) . . ?
O24 N8 O23 123.6(18) . . ?
O24 N8 O22 121.0(17) . . ?
O23 N8 O22 115.3(14) . . ?
O24 N8 Nd3 177.1(15) . . ?
O23 N8 Nd3 58.7(8) . . ?
O22 N8 Nd3 56.6(8) . . ?
N8 O22 Nd3 98.6(9) . . ?
N8 O23 Nd3 97.0(10) . . ?
O27 N9 O25 124(3) . . ?
O27 N9 O26 120(3) . . ?
O25 N9 O26 116.1(19) . . ?
O27 N9 Nd3 177.0(19) . . ?
O25 N9 Nd3 58.3(12) . . ?
O26 N9 Nd3 57.8(10) . . ?
N9 O25 Nd3 97.2(15) . . ?
N9 O26 Nd3 96.5(13) . . ?
O29 N10 O30 128(3) . . ?
O29 N10 O28 111(2) . . ?
O30 N10 O28 120(2) . . ?
O29 N10 Nd3 54.0(13) . . ?
O30 N10 Nd3 177(2) . . ?
O28 N10 Nd3 57.2(12) . . ?
N10 O28 Nd3 98.0(14) . . ?
N10 O29 Nd3 103.3(15) . . ?
O33 N11 O32 113(3) . . ?
O33 N11 O31 124.5(12) . . ?
O32 N11 O31 122(2) . . ?
O33 N11 Nd3 63.6(12) . . ?
O32 N11 Nd3 174(2) . . ?
O31 N11 Nd3 61.12(3) . . ?
O31' N11' O32' 121(2) . . ?
O31' N11' O33 114.5(9) . . ?
O32' N11' O33 124(3) . . ?
O31' N11' Nd3 55.30(3) . . ?
O32' N11' Nd3 173(2) . . ?
O33 N11' Nd3 60.0(9) . . ?
N11 O31 Nd3 90.89(4) . . ?
N11' O31' Nd3 107.79(4) . . ?
N11 O33 N11' 19.8(5) . . ?
N11 O33 Nd3 93.3(14) . . ?
N11' O33 Nd3 88.8(10) . . ?
O35 N12 O34 126(3) . . ?
O35 N12 O36 115(3) . . ?
O34 N12 O36 118(3) . . ?
O39A N13A O37A 107.3 . . ?
O39A N13A O38A 147.2 . . ?
O37A N13A O38A 105.4 . . ?
N13A O37A O39A 32.6 . . ?
N13A O39A O37A 40.0 . . ?
O39B N13B O38B 110.4 . . ?
O39B N13B O37B 107.3 . . ?
O38B N13B O37B 138.1 . . ?
N13B O37B O39B 32.6 . . ?
N13B O38B O39B 33.2 . . ?
N13B O39B O38B 36.4 . . ?
N13B O39B O37B 40.0 . . ?
O38B O39B O37B 75.2 . . ?
O38C N13C O37C 138.1 . . ?
O38C N13C O39C 108.2 . . ?
O37C N13C O39C 112.9 . . ?
H1WA O1W H1WB 114.6(18) . . ?
H2WA O2W H2WB 137(4) . . ?

loop_
_geom_bond_atom_site_label_1
_geom_bond_atom_site_label_2
_geom_bond_distance
_geom_bond_site_symmetry_2
_geom_bond_publ_flag
Nd1 O3 2.357(8) . ?
Nd1 O2 2.377(9) . ?
Nd1 O5 2.380(8) . ?
Nd1 O6 2.400(9) . ?
Nd1 O4 2.447(9) . ?
Nd1 O1 2.454(9) . ?
Nd1 O9 2.538(9) . ?
Nd1 O7 2.551(9) . ?
Nd1 N3 2.946(13) . ?
P1 O2 1.500(10) . ?
P1 C14 1.781(9) . ?
P1 C8 1.790(8) . ?
P1 C6 1.799(14) . ?
P2 O3 1.508(9) . ?
P2 C26 1.763(8) . ?
P2 C20 1.764(8) . ?
P2 C7 1.789(14) . ?
O1 N1 1.336(14) . ?
N1 C1 1.325(17) . ?
N1 C5 1.358(16) . ?
C1 C2 1.39(2) . ?
C1 C6 1.520(19) . ?
C2 C3 1.40(2) . ?
C2 H2 0.9300 . ?
C3 C4 1.37(2) . ?
C3 C32 1.50(2) . ?
C4 C5 1.380(19) . ?
C4 H4 0.9300 . ?
C5 C7 1.493(18) . ?
C6 H6A 0.9700 . ?
C6 H6B 0.9700 . ?
C7 H7A 0.9700 . ?
C7 H7B 0.9700 . ?
C8 C9 1.3900 . ?
C8 C13 1.3900 . ?
C9 C10 1.3900 . ?
C9 H9 0.9300 . ?
C10 C11 1.3900 . ?
C10 H10 0.9300 . ?
C11 C12 1.3900 . ?
C11 H11 0.9300 . ?
C12 C13 1.3900 . ?
C12 H12 0.9300 . ?
C13 H13 0.9300 . ?
C14 C15 1.3900 . ?
C14 C19 1.3900 . ?
C15 C16 1.3900 . ?
C15 H15 0.9300 . ?
C16 C17 1.3900 . ?
C16 H16 0.9300 . ?
C17 C18 1.3900 . ?
C17 H17 0.9300 . ?
C18 C19 1.3900 . ?
C18 H18 0.9300 . ?
C19 H19 0.9300 . ?
C20 C21 1.3900 . ?
C20 C25 1.3900 . ?
C21 C22 1.3900 . ?
C21 H21 0.9300 . ?
C22 C23 1.3900 . ?
C22 H22 0.9300 . ?
C23 C24 1.3900 . ?
C23 H23 0.9300 . ?
C24 C25 1.3900 . ?
C24 H24 0.9300 . ?
C25 H25 0.9300 . ?
C26 C27 1.3900 . ?
C26 C31 1.3900 . ?
C27 C28 1.3900 . ?
C27 H27 0.9300 . ?
C28 C29 1.3900 . ?
C28 H28 0.9300 . ?
C29 C30 1.3900 . ?
C29 H29 0.9300 . ?
C30 C31 1.3900 . ?
C30 H30 0.9300 . ?
C31 H31 0.9300 . ?
C32 C33 1.46(2) . ?
C32 H32A 0.9700 . ?
C32 H32B 0.9700 . ?
C33 H33A 0.9600 . ?
C33 H33B 0.9600 . ?
C33 H33C 0.9600 . ?
P3 O5 1.500(9) . ?
P3 C47 1.767(9) . ?
P3 C39 1.795(15) . ?
P3 C41 1.798(8) . ?
P4 O6 1.489(10) . ?
P4 C53 1.761(9) . ?
P4 C59 1.767(9) . ?
P4 C40 1.825(15) . ?
O4 N2 1.322(14) . ?
N2 C34 1.355(18) . ?
N2 C38 1.376(19) . ?
C34 C35 1.32(2) . ?
C34 C39 1.52(2) . ?
C35 C36 1.36(2) . ?
C35 H35 0.9300 . ?
C36 C37 1.42(2) . ?
C36 C65 1.54(3) . ?
C37 C38 1.37(2) . ?
C37 H37 0.9300 . ?
C38 C40 1.49(2) . ?
C39 H39A 0.9700 . ?
C39 H39B 0.9700 . ?
C40 H40A 0.9700 . ?
C40 H40B 0.9700 . ?
C41 C42 1.3900 . ?
C41 C46 1.3900 . ?
C42 C43 1.3900 . ?
C42 H42 0.9300 . ?
C43 C44 1.3900 . ?
C43 H43 0.9300 . ?
C44 C45 1.3900 . ?
C44 H44 0.9300 . ?
C45 C46 1.3900 . ?
C45 H45 0.9300 . ?
C46 H46 0.9300 . ?
C47 C48 1.3900 . ?
C47 C52 1.3900 . ?
C48 C49 1.3900 . ?
C48 H48 0.9300 . ?
C49 C50 1.3900 . ?
C49 H49 0.9300 . ?
C50 C51 1.3900 . ?
C50 H50 0.9300 . ?
C51 C52 1.3900 . ?
C51 H51 0.9300 . ?
C52 H52 0.9300 . ?
C53 C54 1.3900 . ?
C53 C58 1.3900 . ?
C54 C55 1.3900 . ?
C54 H54 0.9300 . ?
C55 C56 1.3900 . ?
C55 H55 0.9300 . ?
C56 C57 1.3900 . ?
C56 H56 0.9300 . ?
C57 C58 1.3900 . ?
C57 H57 0.9300 . ?
C58 H58 0.9300 . ?
C59 C60 1.3900 . ?
C59 C64 1.3900 . ?
C60 C61 1.3900 . ?
C60 H60 0.9300 . ?
C61 C62 1.3900 . ?
C61 H61 0.9300 . ?
C62 C63 1.3900 . ?
C62 H62 0.9300 . ?
C63 C64 1.3900 . ?
C63 H63 0.9300 . ?
C64 H64 0.9300 . ?
C65 C66 1.33(7) . ?
C65 C66' 1.55(10) . ?
C65 H65A 0.98(3) . ?
C65 H65B 0.99(3) . ?
C65 H65C 1.00(3) . ?
C65 H65D 0.96(3) . ?
C66 H65D 0.88(7) . ?
C66 H66A 0.99(7) . ?
C66 H66B 0.92(7) . ?
C66 H66C 0.94(7) . ?
C66' H65A 1.04(10) . ?
C66' H66B 1.57(10) . ?
C66' H66D 1.01(10) . ?
C66' H66E 0.99(10) . ?
C66' H66F 0.80(9) . ?
N3 O8 1.216(16) . ?
N3 O7 1.250(14) . ?
N3 O9 1.269(14) . ?
Nd2 O11 2.375(8) . ?
Nd2 O15 2.382(9) . ?
Nd2 O14 2.382(9) . ?
Nd2 O12 2.406(9) . ?
Nd2 O10 2.432(9) . ?
Nd2 O13 2.438(9) . ?
Nd2 O17 2.522(9) . ?
Nd2 O16 2.560(9) . ?
Nd2 N6 2.931(13) . ?
P5 O11 1.507(9) . ?
P5 C80 1.779(8) . ?
P5 C74 1.794(9) . ?
P5 C72 1.807(14) . ?
P6 O12 1.477(9) . ?
P6 C86 1.777(10) . ?
P6 C92 1.780(9) . ?
P6 C73 1.804(15) . ?
O10 N4 1.328(14) . ?
N4 C67 1.344(17) . ?
N4 C71 1.361(18) . ?
C67 C68 1.38(2) . ?
C67 C72 1.506(19) . ?
C68 C69 1.38(2) . ?
C68 H68 0.9300 . ?
C69 C70 1.36(2) . ?
C69 C98 1.56(2) . ?
C70 C71 1.40(2) . ?
C70 H70 0.9300 . ?
C71 C73 1.45(2) . ?
C72 H72A 0.9700 . ?
C72 H72B 0.9700 . ?
C73 H73A 0.9700 . ?
C73 H73B 0.9700 . ?
C74 C75 1.3900 . ?
C74 C79 1.3900 . ?
C75 C76 1.3900 . ?
C75 H75 0.9300 . ?
C76 C77 1.3900 . ?
C76 H76 0.9300 . ?
C77 C78 1.3900 . ?
C77 H77 0.9300 . ?
C78 C79 1.3900 . ?
C78 H78 0.9300 . ?
C79 H79 0.9300 . ?
C80 C81 1.3900 . ?
C80 C85 1.3900 . ?
C81 C82 1.3900 . ?
C81 H81 0.9300 . ?
C82 C83 1.3900 . ?
C82 H82 0.9300 . ?
C83 C84 1.3900 . ?
C83 H83 0.9300 . ?
C84 C85 1.3900 . ?
C84 H84 0.9300 . ?
C85 H85 0.9300 . ?
C86 C87 1.3900 . ?
C86 C91 1.3900 . ?
C87 C88 1.3900 . ?
C87 H87 0.9300 . ?
C88 C89 1.3900 . ?
C88 H88 0.9300 . ?
C89 C90 1.3900 . ?
C89 H89 0.9300 . ?
C90 C91 1.3900 . ?
C90 H90 0.9300 . ?
C91 H91 0.9300 . ?
C92 C93 1.3900 . ?
C92 C97 1.3900 . ?
C93 C94 1.3900 . ?
C93 H93 0.9300 . ?
C94 C95 1.3900 . ?
C94 H94 0.9300 . ?
C95 C96 1.3900 . ?
C95 H95 0.9300 . ?
C96 C97 1.3900 . ?
C96 H96 0.9300 . ?
C97 H97 0.9300 . ?
C98 C99 1.37(3) . ?
C98 H98A 0.9700 . ?
C98 H98B 0.9700 . ?
C99 H99A 0.9600 . ?
C99 H99B 0.9600 . ?
C99 H99C 0.9600 . ?
P7 O14 1.498(9) . ?
P7 C113 1.787(10) . ?
P7 C107 1.791(8) . ?
P7 C105 1.798(15) . ?
P8 O15 1.507(10) . ?
P8 C125 1.757(11) . ?
P8 C119 1.772(10) . ?
P8 C106 1.813(15) . ?
O13 N5 1.348(14) . ?
N5 C100 1.368(19) . ?
N5 C104 1.40(2) . ?
C100 C101 1.37(2) . ?
C100 C105 1.49(2) . ?
C101 C102 1.34(2) . ?
C101 H101 0.9300 . ?
C102 C103 1.44(3) . ?
C102 C131 1.48(2) . ?
C103 C104 1.35(2) . ?
C103 H103 0.9300 . ?
C104 C106 1.43(2) . ?
C105 H10A 0.9700 . ?
C105 H10B 0.9700 . ?
C106 H10C 0.9700 . ?
C106 H10D 0.9700 . ?
C107 C108 1.3900 . ?
C107 C112 1.3900 . ?
C108 C109 1.3900 . ?
C108 H108 0.9300 . ?
C109 C110 1.3900 . ?
C109 H109 0.9300 . ?
C110 C111 1.3900 . ?
C110 H110 0.9300 . ?
C111 C112 1.3900 . ?
C111 H111 0.9300 . ?
C112 H112 0.9300 . ?
C113 C114 1.3900 . ?
C113 C118 1.3900 . ?
C114 C115 1.3900 . ?
C114 H114 0.9300 . ?
C115 C116 1.3900 . ?
C115 H115 0.9300 . ?
C116 C117 1.3900 . ?
C116 H116 0.9300 . ?
C117 C118 1.3900 . ?
C117 H117 0.9300 . ?
C118 H118 0.9300 . ?
C119 C120 1.3900 . ?
C119 C124 1.3900 . ?
C120 C121 1.3900 . ?
C120 H120 0.9300 . ?
C121 C122 1.3900 . ?
C121 H121 0.9300 . ?
C122 C123 1.3900 . ?
C122 H122 0.9300 . ?
C123 C124 1.3900 . ?
C123 H123 0.9300 . ?
C124 H124 0.9300 . ?
C125 C126 1.3900 . ?
C125 C130 1.3900 . ?
C126 C127 1.3900 . ?
C126 H126 0.9300 . ?
C127 C128 1.3900 . ?
C127 H127 0.9300 . ?
C128 C129 1.3900 . ?
C128 H128 0.9300 . ?
C129 C130 1.3900 . ?
C129 H129 0.9300 . ?
C130 H130 0.9300 . ?
C131 C132 1.40(3) . ?
C131 H13A 0.9700 . ?
C131 H13B 0.9700 . ?
C132 H13C 0.9600 . ?
C132 H13D 0.9600 . ?
C132 H13E 0.9600 . ?
N6 O17 1.232(14) . ?
N6 O18 1.252(15) . ?
N6 O16 1.291(15) . ?
Nd3 O26 2.465(15) . ?
Nd3 O22 2.477(11) . ?
Nd3 O25 2.482(18) . ?
Nd3 O31 2.4882(13) . ?
Nd3 O29 2.503(16) . ?
Nd3 O19 2.515(12) . ?
Nd3 O20 2.517(11) . ?
Nd3 O23 2.524(12) . ?
Nd3 O31' 2.5400(13) . ?
Nd3 O33 2.55(2) . ?
Nd3 O28 2.553(16) . ?
Nd3 N11 2.8414(15) . ?
N7 O21 1.188(18) . ?
N7 O19 1.235(17) . ?
N7 O20 1.239(17) . ?
N8 O24 1.217(17) . ?
N8 O23 1.218(18) . ?
N8 O22 1.244(18) . ?
N9 O27 1.21(2) . ?
N9 O25 1.21(3) . ?
N9 O26 1.26(3) . ?
N10 O29 1.19(2) . ?
N10 O30 1.20(2) . ?
N10 O28 1.28(2) . ?
N11 O33 1.12(2) . ?
N11 O32 1.25(5) . ?
N11 O31 1.3339(6) . ?
N11' O31' 0.8984(4) . ?
N11' O32' 1.23(5) . ?
N11' O33 1.52(2) . ?
N12 O35 1.22(2) . ?
N12 O34 1.22(2) . ?
N12 O36 1.25(3) . ?
N13A O39A 0.9873 . ?
N13A O37A 1.1777 . ?
N13A O38A 1.5694 . ?
O37A O39A 1.7474 . ?
N13B O39B 0.9873 . ?
N13B O38B 1.0689 . ?
N13B O37B 1.1777 . ?
O37B O39B 1.7474 . ?
O38B O39B 1.6891 . ?
N13C O38C 1.0689 . ?
N13C O37C 1.1777 . ?
N13C O39C 1.6026 . ?
O1W H1WA 0.91(2) . ?
O1W H1WB 0.849(19) . ?
O2W H2WA 0.86(4) . ?
O2W H2WB 0.85(4) . ?

loop_
_geom_torsion_atom_site_label_1
_geom_torsion_atom_site_label_2
_geom_torsion_atom_site_label_3
_geom_torsion_atom_site_label_4
_geom_torsion
_geom_torsion_site_symmetry_1
_geom_torsion_site_symmetry_2
_geom_torsion_site_symmetry_3
_geom_torsion_site_symmetry_4
_geom_torsion_publ_flag
O3 Nd1 O1 N1 41.2(9) . . . . ?
O2 Nd1 O1 N1 -65.1(10) . . . . ?
O5 Nd1 O1 N1 -155.1(10) . . . . ?
O6 Nd1 O1 N1 108.8(10) . . . . ?
O4 Nd1 O1 N1 125.7(10) . . . . ?
O9 Nd1 O1 N1 -99.9(10) . . . . ?
O7 Nd1 O1 N1 -23.4(11) . . . . ?
N3 Nd1 O1 N1 -58.9(12) . . . . ?
C14 P1 O2 Nd1 -132.5(11) . . . . ?
C8 P1 O2 Nd1 106.8(11) . . . . ?
C6 P1 O2 Nd1 -14.5(14) . . . . ?
O3 Nd1 O2 P1 -71.3(12) . . . . ?
O5 Nd1 O2 P1 83.3(12) . . . . ?
O6 Nd1 O2 P1 -173.5(9) . . . . ?
O4 Nd1 O2 P1 19.0(15) . . . . ?
O1 Nd1 O2 P1 1.0(11) . . . . ?
O9 Nd1 O2 P1 158.5(12) . . . . ?
O7 Nd1 O2 P1 -148.6(12) . . . . ?
N3 Nd1 O2 P1 -175.0(13) . . . . ?
C26 P2 O3 Nd1 -141.7(8) . . . . ?
C20 P2 O3 Nd1 97.1(9) . . . . ?
C7 P2 O3 Nd1 -23.4(11) . . . . ?
O2 Nd1 O3 P2 108.9(9) . . . . ?
O5 Nd1 O3 P2 1.2(14) . . . . ?
O6 Nd1 O3 P2 -108.9(9) . . . . ?
O4 Nd1 O3 P2 -35.1(9) . . . . ?
O1 Nd1 O3 P2 39.5(9) . . . . ?
O9 Nd1 O3 P2 -173.2(7) . . . . ?
O7 Nd1 O3 P2 178.3(10) . . . . ?
N3 Nd1 O3 P2 -178.9(9) . . . . ?
Nd1 O1 N1 C1 95.1(12) . . . . ?
Nd1 O1 N1 C5 -86.3(12) . . . . ?
O1 N1 C1 C2 176.6(11) . . . . ?
C5 N1 C1 C2 -1.9(19) . . . . ?
O1 N1 C1 C6 -1.5(17) . . . . ?
C5 N1 C1 C6 -180.0(11) . . . . ?
N1 C1 C2 C3 3(2) . . . . ?
C6 C1 C2 C3 -178.8(12) . . . . ?
C1 C2 C3 C4 -4(2) . . . . ?
C1 C2 C3 C32 174.8(13) . . . . ?
C2 C3 C4 C5 4(2) . . . . ?
C32 C3 C4 C5 -175.1(13) . . . . ?
C1 N1 C5 C4 1.6(19) . . . . ?
O1 N1 C5 C4 -176.9(11) . . . . ?
C1 N1 C5 C7 -173.3(12) . . . . ?
O1 N1 C5 C7 8.2(17) . . . . ?
C3 C4 C5 N1 -3(2) . . . . ?
C3 C4 C5 C7 172.1(12) . . . . ?
N1 C1 C6 P1 -77.4(14) . . . . ?
C2 C1 C6 P1 104.6(13) . . . . ?
O2 P1 C6 C1 70.0(12) . . . . ?
C14 P1 C6 C1 -168.6(10) . . . . ?
C8 P1 C6 C1 -51.7(12) . . . . ?
N1 C5 C7 P2 81.2(13) . . . . ?
C4 C5 C7 P2 -93.6(13) . . . . ?
O3 P2 C7 C5 -66.3(11) . . . . ?
C26 P2 C7 C5 53.1(11) . . . . ?
C20 P2 C7 C5 168.7(9) . . . . ?
O2 P1 C8 C9 -165.3(6) . . . . ?
C14 P1 C8 C9 72.9(8) . . . . ?
C6 P1 C8 C9 -41.5(8) . . . . ?
O2 P1 C8 C13 12.6(7) . . . . ?
C14 P1 C8 C13 -109.3(7) . . . . ?
C6 P1 C8 C13 136.4(7) . . . . ?
C13 C8 C9 C10 0.0 . . . . ?
P1 C8 C9 C10 177.8(8) . . . . ?
C8 C9 C10 C11 0.0 . . . . ?
C9 C10 C11 C12 0.0 . . . . ?
C10 C11 C12 C13 0.0 . . . . ?
C11 C12 C13 C8 0.0 . . . . ?
C9 C8 C13 C12 0.0 . . . . ?
P1 C8 C13 C12 -177.9(7) . . . . ?
O2 P1 C14 C15 176.8(7) . . . . ?
C8 P1 C14 C15 -62.4(9) . . . . ?
C6 P1 C14 C15 54.2(9) . . . . ?
O2 P1 C14 C19 -2.2(9) . . . . ?
C8 P1 C14 C19 118.6(7) . . . . ?
C6 P1 C14 C19 -124.8(8) . . . . ?
C19 C14 C15 C16 0.0 . . . . ?
P1 C14 C15 C16 -179.0(9) . . . . ?
C14 C15 C16 C17 0.0 . . . . ?
C15 C16 C17 C18 0.0 . . . . ?
C16 C17 C18 C19 0.0 . . . . ?
C17 C18 C19 C14 0.0 . . . . ?
C15 C14 C19 C18 0.0 . . . . ?
P1 C14 C19 C18 179.0(9) . . . . ?
O3 P2 C20 C21 -108.7(8) . . . . ?
C26 P2 C20 C21 129.6(8) . . . . ?
C7 P2 C20 C21 14.5(10) . . . . ?
O3 P2 C20 C25 69.6(8) . . . . ?
C26 P2 C20 C25 -52.2(8) . . . . ?
C7 P2 C20 C25 -167.3(8) . . . . ?
C25 C20 C21 C22 0.0 . . . . ?
P2 C20 C21 C22 178.2(9) . . . . ?
C20 C21 C22 C23 0.0 . . . . ?
C21 C22 C23 C24 0.0 . . . . ?
C22 C23 C24 C25 0.0 . . . . ?
C23 C24 C25 C20 0.0 . . . . ?
C21 C20 C25 C24 0.0 . . . . ?
P2 C20 C25 C24 -178.3(9) . . . . ?
O3 P2 C26 C27 16.7(8) . . . . ?
C20 P2 C26 C27 141.5(7) . . . . ?
C7 P2 C26 C27 -104.0(8) . . . . ?
O3 P2 C26 C31 -167.6(7) . . . . ?
C20 P2 C26 C31 -42.8(8) . . . . ?
C7 P2 C26 C31 71.7(8) . . . . ?
C31 C26 C27 C28 0.0 . . . . ?
P2 C26 C27 C28 175.7(8) . . . . ?
C26 C27 C28 C29 0.0 . . . . ?
C27 C28 C29 C30 0.0 . . . . ?
C28 C29 C30 C31 0.0 . . . . ?
C29 C30 C31 C26 0.0 . . . . ?
C27 C26 C31 C30 0.0 . . . . ?
P2 C26 C31 C30 -175.6(8) . . . . ?
C4 C3 C32 C33 98(2) . . . . ?
C2 C3 C32 C33 -81(2) . . . . ?
O3 Nd1 O4 N2 -155.9(10) . . . . ?
O2 Nd1 O4 N2 107.3(11) . . . . ?
O5 Nd1 O4 N2 40.0(10) . . . . ?
O6 Nd1 O4 N2 -64.5(10) . . . . ?
O1 Nd1 O4 N2 125.4(10) . . . . ?
O9 Nd1 O4 N2 -17.2(12) . . . . ?
O7 Nd1 O4 N2 -92.2(11) . . . . ?
N3 Nd1 O4 N2 -49.9(12) . . . . ?
C47 P3 O5 Nd1 89.0(9) . . . . ?
C39 P3 O5 Nd1 -33.6(11) . . . . ?
C41 P3 O5 Nd1 -152.2(7) . . . . ?
O3 Nd1 O5 P3 9.2(13) . . . . ?
O2 Nd1 O5 P3 -101.6(8) . . . . ?
O6 Nd1 O5 P3 116.7(8) . . . . ?
O4 Nd1 O5 P3 46.0(8) . . . . ?
O1 Nd1 O5 P3 -28.4(8) . . . . ?
O9 Nd1 O5 P3 -175.2(9) . . . . ?
O7 Nd1 O5 P3 -167.3(7) . . . . ?
N3 Nd1 O5 P3 -170.7(8) . . . . ?
C53 P4 O6 Nd1 112.4(12) . . . . ?
C59 P4 O6 Nd1 -126.7(12) . . . . ?
C40 P4 O6 Nd1 -4.8(15) . . . . ?
O3 Nd1 O6 P4 75.5(12) . . . . ?
O2 Nd1 O6 P4 -178.0(10) . . . . ?
O5 Nd1 O6 P4 -79.1(12) . . . . ?
O4 Nd1 O6 P4 -5.5(12) . . . . ?
O1 Nd1 O6 P4 11.3(16) . . . . ?
O9 Nd1 O6 P4 -149.7(13) . . . . ?
O7 Nd1 O6 P4 157.3(13) . . . . ?
N3 Nd1 O6 P4 -176.5(13) . . . . ?
Nd1 O4 N2 C34 -83.6(14) . . . . ?
Nd1 O4 N2 C38 95.7(12) . . . . ?
O4 N2 C34 C35 -178.9(12) . . . . ?
C38 N2 C34 C35 2(2) . . . . ?
O4 N2 C34 C39 1.7(17) . . . . ?
C38 N2 C34 C39 -177.6(12) . . . . ?
N2 C34 C35 C36 -1(2) . . . . ?
C39 C34 C35 C36 177.9(15) . . . . ?
C34 C35 C36 C37 1(3) . . . . ?
C34 C35 C36 C65 176.0(19) . . . . ?
C35 C36 C37 C38 -1(2) . . . . ?
C65 C36 C37 C38 -176.0(19) . . . . ?
C36 C37 C38 N2 1(2) . . . . ?
C36 C37 C38 C40 179.9(14) . . . . ?
O4 N2 C38 C37 179.0(12) . . . . ?
C34 N2 C38 C37 -2(2) . . . . ?
O4 N2 C38 C40 0.1(18) . . . . ?
C34 N2 C38 C40 179.4(12) . . . . ?
C35 C34 C39 P3 -90.9(15) . . . . ?
N2 C34 C39 P3 88.5(13) . . . . ?
O5 P3 C39 C34 -61.8(11) . . . . ?
C47 P3 C39 C34 173.4(9) . . . . ?
C41 P3 C39 C34 57.9(11) . . . . ?
C37 C38 C40 P4 99.2(15) . . . . ?
N2 C38 C40 P4 -81.9(14) . . . . ?
O6 P4 C40 C38 68.2(13) . . . . ?
C53 P4 C40 C38 -50.8(12) . . . . ?
C59 P4 C40 C38 -167.0(11) . . . . ?
O5 P3 C41 C42 -164.0(6) . . . . ?
C47 P3 C41 C42 -41.4(8) . . . . ?
C39 P3 C41 C42 75.8(8) . . . . ?
O5 P3 C41 C46 21.6(8) . . . . ?
C47 P3 C41 C46 144.3(6) . . . . ?
C39 P3 C41 C46 -98.6(8) . . . . ?
C46 C41 C42 C43 0.0 . . . . ?
P3 C41 C42 C43 -174.2(8) . . . . ?
C41 C42 C43 C44 0.0 . . . . ?
C42 C43 C44 C45 0.0 . . . . ?
C43 C44 C45 C46 0.0 . . . . ?
C44 C45 C46 C41 0.0 . . . . ?
C42 C41 C46 C45 0.0 . . . . ?
P3 C41 C46 C45 174.5(8) . . . . ?
O5 P3 C47 C48 47.9(8) . . . . ?
C39 P3 C47 C48 171.2(7) . . . . ?
C41 P3 C47 C48 -72.6(8) . . . . ?
O5 P3 C47 C52 -134.0(7) . . . . ?
C39 P3 C47 C52 -10.8(9) . . . . ?
C41 P3 C47 C52 105.5(8) . . . . ?
C52 C47 C48 C49 0.0 . . . . ?
P3 C47 C48 C49 178.2(8) . . . . ?
C47 C48 C49 C50 0.0 . . . . ?
C48 C49 C50 C51 0.0 . . . . ?
C49 C50 C51 C52 0.0 . . . . ?
C50 C51 C52 C47 0.0 . . . . ?
C48 C47 C52 C51 0.0 . . . . ?
P3 C47 C52 C51 -178.0(9) . . . . ?
O6 P4 C53 C54 -5.7(9) . . . . ?
C59 P4 C53 C54 -129.2(7) . . . . ?
C40 P4 C53 C54 115.0(8) . . . . ?
O6 P4 C53 C58 176.8(7) . . . . ?
C59 P4 C53 C58 53.3(8) . . . . ?
C40 P4 C53 C58 -62.5(9) . . . . ?
C58 C53 C54 C55 0.0 . . . . ?
P4 C53 C54 C55 -177.5(9) . . . . ?
C53 C54 C55 C56 0.0 . . . . ?
C54 C55 C56 C57 0.0 . . . . ?
C55 C56 C57 C58 0.0 . . . . ?
C56 C57 C58 C53 0.0 . . . . ?
C54 C53 C58 C57 0.0 . . . . ?
P4 C53 C58 C57 177.4(9) . . . . ?
O6 P4 C59 C60 131.3(9) . . . . ?
C53 P4 C59 C60 -107.5(9) . . . . ?
C40 P4 C59 C60 7.2(11) . . . . ?
O6 P4 C59 C64 -50.1(9) . . . . ?
C53 P4 C59 C64 71.1(9) . . . . ?
C40 P4 C59 C64 -174.2(8) . . . . ?
C64 C59 C60 C61 0.0 . . . . ?
P4 C59 C60 C61 178.5(10) . . . . ?
C59 C60 C61 C62 0.0 . . . . ?
C60 C61 C62 C63 0.0 . . . . ?
C61 C62 C63 C64 0.0 . . . . ?
C62 C63 C64 C59 0.0 . . . . ?
C60 C59 C64 C63 0.0 . . . . ?
P4 C59 C64 C63 -178.6(10) . . . . ?
C35 C36 C65 C66 97(4) . . . . ?
C37 C36 C65 C66 -87(4) . . . . ?
C35 C36 C65 C66' 20(5) . . . . ?
C37 C36 C65 C66' -165(4) . . . . ?
O3 Nd1 N3 O8 -159(27) . . . . ?
O2 Nd1 N3 O8 -63(27) . . . . ?
O5 Nd1 N3 O8 21(27) . . . . ?
O6 Nd1 N3 O8 118(27) . . . . ?
O4 Nd1 N3 O8 103(27) . . . . ?
O1 Nd1 N3 O8 -69(27) . . . . ?
O9 Nd1 N3 O8 31(27) . . . . ?
O7 Nd1 N3 O8 -152(27) . . . . ?
O3 Nd1 N3 O7 -6.6(9) . . . . ?
O2 Nd1 N3 O7 89.6(8) . . . . ?
O5 Nd1 N3 O7 173.4(8) . . . . ?
O6 Nd1 N3 O7 -89.4(8) . . . . ?
O4 Nd1 N3 O7 -104.3(9) . . . . ?
O1 Nd1 N3 O7 83.3(9) . . . . ?
O9 Nd1 N3 O7 -176.5(13) . . . . ?
O3 Nd1 N3 O9 169.9(7) . . . . ?
O2 Nd1 N3 O9 -94.0(8) . . . . ?
O5 Nd1 N3 O9 -10.1(8) . . . . ?
O6 Nd1 N3 O9 87.1(8) . . . . ?
O4 Nd1 N3 O9 72.2(9) . . . . ?
O1 Nd1 N3 O9 -100.2(8) . . . . ?
O7 Nd1 N3 O9 176.5(13) . . . . ?
O8 N3 O7 Nd1 178.5(15) . . . . ?
O9 N3 O7 Nd1 -3.5(13) . . . . ?
O3 Nd1 O7 N3 173.6(8) . . . . ?
O2 Nd1 O7 N3 -81.6(8) . . . . ?
O5 Nd1 O7 N3 -7.9(9) . . . . ?
O6 Nd1 O7 N3 82.4(8) . . . . ?
O4 Nd1 O7 N3 110.2(8) . . . . ?
O1 Nd1 O7 N3 -123.7(8) . . . . ?
O9 Nd1 O7 N3 2.0(7) . . . . ?
O8 N3 O9 Nd1 -178.4(14) . . . . ?
O7 N3 O9 Nd1 3.5(13) . . . . ?
O3 Nd1 O9 N3 -13.0(9) . . . . ?
O2 Nd1 O9 N3 77.6(8) . . . . ?
O5 Nd1 O9 N3 169.7(8) . . . . ?
O6 Nd1 O9 N3 -84.4(8) . . . . ?
O4 Nd1 O9 N3 -132.3(7) . . . . ?
O1 Nd1 O9 N3 112.3(8) . . . . ?
O7 Nd1 O9 N3 -1.9(7) . . . . ?
O11 Nd2 O10 N4 -38.3(10) . . . . ?
O15 Nd2 O10 N4 155.0(11) . . . . ?
O14 Nd2 O10 N4 -109.0(11) . . . . ?
O12 Nd2 O10 N4 65.6(10) . . . . ?
O13 Nd2 O10 N4 -125.9(11) . . . . ?
O17 Nd2 O10 N4 15.7(12) . . . . ?
O16 Nd2 O10 N4 94.4(11) . . . . ?
N6 Nd2 O10 N4 48.3(13) . . . . ?
C80 P5 O11 Nd2 153.4(7) . . . . ?
C74 P5 O11 Nd2 -85.9(8) . . . . ?
C72 P5 O11 Nd2 35.3(10) . . . . ?
O15 Nd2 O11 P5 -17.8(13) . . . . ?
O14 Nd2 O11 P5 96.9(8) . . . . ?
O12 Nd2 O11 P5 -120.6(8) . . . . ?
O10 Nd2 O11 P5 -49.1(8) . . . . ?
O13 Nd2 O11 P5 24.0(8) . . . . ?
O17 Nd2 O11 P5 168.9(9) . . . . ?
O16 Nd2 O11 P5 163.1(7) . . . . ?
N6 Nd2 O11 P5 165.5(8) . . . . ?
C86 P6 O12 Nd2 132.3(11) . . . . ?
C92 P6 O12 Nd2 -107.3(11) . . . . ?
C73 P6 O12 Nd2 10.4(14) . . . . ?
O11 Nd2 O12 P6 72.7(11) . . . . ?
O15 Nd2 O12 P6 -81.9(11) . . . . ?
O14 Nd2 O12 P6 174.9(9) . . . . ?
O10 Nd2 O12 P6 0.0(11) . . . . ?
O13 Nd2 O12 P6 -19.2(15) . . . . ?
O17 Nd2 O12 P6 144.2(12) . . . . ?
O16 Nd2 O12 P6 -162.8(12) . . . . ?
N6 Nd2 O12 P6 169.9(12) . . . . ?
Nd2 O10 N4 C67 86.5(14) . . . . ?
Nd2 O10 N4 C71 -95.1(12) . . . . ?
O10 N4 C67 C68 177.3(12) . . . . ?
C71 N4 C67 C68 -1(2) . . . . ?
O10 N4 C67 C72 -5.9(18) . . . . ?
C71 N4 C67 C72 175.8(12) . . . . ?
N4 C67 C68 C69 1(2) . . . . ?
C72 C67 C68 C69 -176.2(14) . . . . ?
C67 C68 C69 C70 0(2) . . . . ?
C67 C68 C69 C98 176.9(16) . . . . ?
C68 C69 C70 C71 0(2) . . . . ?
C98 C69 C70 C71 -176.9(15) . . . . ?
O10 N4 C71 C70 -177.2(11) . . . . ?
C67 N4 C71 C70 1.1(19) . . . . ?
O10 N4 C71 C73 1.3(18) . . . . ?
C67 N4 C71 C73 179.6(12) . . . . ?
C69 C70 C71 N4 -1(2) . . . . ?
C69 C70 C71 C73 -179.4(15) . . . . ?
N4 C67 C72 P5 -84.4(14) . . . . ?
C68 C67 C72 P5 92.4(14) . . . . ?
O11 P5 C72 C67 60.6(11) . . . . ?
C80 P5 C72 C67 -59.3(10) . . . . ?
C74 P5 C72 C67 -175.4(9) . . . . ?
N4 C71 C73 P6 79.4(16) . . . . ?
C70 C71 C73 P6 -102.1(15) . . . . ?
O12 P6 C73 C71 -67.9(13) . . . . ?
C86 P6 C73 C71 166.8(11) . . . . ?
C92 P6 C73 C71 52.6(13) . . . . ?
O11 P5 C74 C75 113.1(7) . . . . ?
C80 P5 C74 C75 -125.0(7) . . . . ?
C72 P5 C74 C75 -9.4(8) . . . . ?
O11 P5 C74 C79 -60.8(7) . . . . ?
C80 P5 C74 C79 61.1(7) . . . . ?
C72 P5 C74 C79 176.7(7) . . . . ?
C79 C74 C75 C76 0.0 . . . . ?
P5 C74 C75 C76 -173.6(8) . . . . ?
C74 C75 C76 C77 0.0 . . . . ?
C75 C76 C77 C78 0.0 . . . . ?
C76 C77 C78 C79 0.0 . . . . ?
C77 C78 C79 C74 0.0 . . . . ?
C75 C74 C79 C78 0.0 . . . . ?
P5 C74 C79 C78 174.1(7) . . . . ?
O11 P5 C80 C81 -16.6(8) . . . . ?
C74 P5 C80 C81 -140.3(7) . . . . ?
C72 P5 C80 C81 103.6(7) . . . . ?
O11 P5 C80 C85 169.2(6) . . . . ?
C74 P5 C80 C85 45.5(8) . . . . ?
C72 P5 C80 C85 -70.7(8) . . . . ?
C85 C80 C81 C82 0.0 . . . . ?
P5 C80 C81 C82 -174.3(8) . . . . ?
C80 C81 C82 C83 0.0 . . . . ?
C81 C82 C83 C84 0.0 . . . . ?
C82 C83 C84 C85 0.0 . . . . ?
C83 C84 C85 C80 0.0 . . . . ?
C81 C80 C85 C84 0.0 . . . . ?
P5 C80 C85 C84 174.2(8) . . . . ?
O12 P6 C86 C87 43.2(11) . . . . ?
C92 P6 C86 C87 -79.0(10) . . . . ?
C73 P6 C86 C87 168.1(10) . . . . ?
O12 P6 C86 C91 -136.5(10) . . . . ?
C92 P6 C86 C91 101.3(10) . . . . ?
C73 P6 C86 C91 -11.6(12) . . . . ?
C91 C86 C87 C88 0.0 . . . . ?
P6 C86 C87 C88 -179.8(11) . . . . ?
C86 C87 C88 C89 0.0 . . . . ?
C87 C88 C89 C90 0.0 . . . . ?
C88 C89 C90 C91 0.0 . . . . ?
C89 C90 C91 C86 0.0 . . . . ?
C87 C86 C91 C90 0.0 . . . . ?
P6 C86 C91 C90 179.7(11) . . . . ?
O12 P6 C92 C93 10.1(8) . . . . ?
C86 P6 C92 C93 134.1(7) . . . . ?
C73 P6 C92 C93 -111.8(8) . . . . ?
O12 P6 C92 C97 -174.2(7) . . . . ?
C86 P6 C92 C97 -50.3(8) . . . . ?
C73 P6 C92 C97 63.8(8) . . . . ?
C97 C92 C93 C94 0.0 . . . . ?
P6 C92 C93 C94 175.7(8) . . . . ?
C92 C93 C94 C95 0.0 . . . . ?
C93 C94 C95 C96 0.0 . . . . ?
C94 C95 C96 C97 0.0 . . . . ?
C95 C96 C97 C92 0.0 . . . . ?
C93 C92 C97 C96 0.0 . . . . ?
P6 C92 C97 C96 -175.6(8) . . . . ?
C70 C69 C98 C99 83(3) . . . . ?
C68 C69 C98 C99 -94(3) . . . . ?
O11 Nd2 O13 N5 156.5(12) . . . . ?
O15 Nd2 O13 N5 -41.0(11) . . . . ?
O14 Nd2 O13 N5 64.3(11) . . . . ?
O12 Nd2 O13 N5 -106.6(12) . . . . ?
O10 Nd2 O13 N5 -126.1(12) . . . . ?
O17 Nd2 O13 N5 98.3(12) . . . . ?
O16 Nd2 O13 N5 22.7(13) . . . . ?
N6 Nd2 O13 N5 59.2(13) . . . . ?
C113 P7 O14 Nd2 126.1(11) . . . . ?
C107 P7 O14 Nd2 -111.2(11) . . . . ?
C105 P7 O14 Nd2 7.5(14) . . . . ?
O11 Nd2 O14 P7 -79.3(12) . . . . ?
O15 Nd2 O14 P7 76.8(12) . . . . ?
O12 Nd2 O14 P7 175.5(9) . . . . ?
O10 Nd2 O14 P7 -12.9(15) . . . . ?
O13 Nd2 O14 P7 3.9(11) . . . . ?
O17 Nd2 O14 P7 -153.6(12) . . . . ?
O16 Nd2 O14 P7 152.8(12) . . . . ?
N6 Nd2 O14 P7 -179.5(13) . . . . ?
C125 P8 O15 Nd2 -94.1(10) . . . . ?
C119 P8 O15 Nd2 144.8(8) . . . . ?
C106 P8 O15 Nd2 28.3(11) . . . . ?
O11 Nd2 O15 P8 1.3(14) . . . . ?
O14 Nd2 O15 P8 -111.2(9) . . . . ?
O12 Nd2 O15 P8 106.8(9) . . . . ?
O10 Nd2 O15 P8 31.9(8) . . . . ?
O13 Nd2 O15 P8 -41.5(8) . . . . ?
O17 Nd2 O15 P8 172.7(7) . . . . ?
O16 Nd2 O15 P8 -179.5(9) . . . . ?
N6 Nd2 O15 P8 177.9(8) . . . . ?
Nd2 O13 N5 C100 -97.0(14) . . . . ?
Nd2 O13 N5 C104 86.4(14) . . . . ?
O13 N5 C100 C101 -176.2(13) . . . . ?
C104 N5 C100 C101 0(2) . . . . ?
O13 N5 C100 C105 3.8(19) . . . . ?
C104 N5 C100 C105 -179.7(12) . . . . ?
N5 C100 C101 C102 -1(3) . . . . ?
C105 C100 C101 C102 179.2(16) . . . . ?
C100 C101 C102 C103 1(3) . . . . ?
C100 C101 C102 C131 -178.2(18) . . . . ?
C101 C102 C103 C104 -2(3) . . . . ?
C131 C102 C103 C104 178.0(17) . . . . ?
C102 C103 C104 N5 1(2) . . . . ?
C102 C103 C104 C106 -175.8(15) . . . . ?
O13 N5 C104 C103 176.1(13) . . . . ?
C100 N5 C104 C103 -1(2) . . . . ?
O13 N5 C104 C106 -6.7(18) . . . . ?
C100 N5 C104 C106 176.7(13) . . . . ?
N5 C100 C105 P7 77.0(16) . . . . ?
C101 C100 C105 P7 -103.1(17) . . . . ?
O14 P7 C105 C100 -70.3(14) . . . . ?
C113 P7 C105 C100 168.0(11) . . . . ?
C107 P7 C105 C100 49.2(13) . . . . ?
C103 C104 C106 P8 94.0(17) . . . . ?
N5 C104 C106 P8 -83.1(15) . . . . ?
O15 P8 C106 C104 65.8(13) . . . . ?
C125 P8 C106 C104 -170.2(11) . . . . ?
C119 P8 C106 C104 -52.8(13) . . . . ?
O14 P7 C107 C108 -10.7(9) . . . . ?
C113 P7 C107 C108 111.7(8) . . . . ?
C105 P7 C107 C108 -133.2(8) . . . . ?
O14 P7 C107 C112 168.0(7) . . . . ?
C113 P7 C107 C112 -69.5(8) . . . . ?
C105 P7 C107 C112 45.5(9) . . . . ?
C112 C107 C108 C109 0.0 . . . . ?
P7 C107 C108 C109 178.8(9) . . . . ?
C107 C108 C109 C110 0.0 . . . . ?
C108 C109 C110 C111 0.0 . . . . ?
C109 C110 C111 C112 0.0 . . . . ?
C110 C111 C112 C107 0.0 . . . . ?
C108 C107 C112 C111 0.0 . . . . ?
P7 C107 C112 C111 -178.7(9) . . . . ?
O14 P7 C113 C114 3.2(9) . . . . ?
C107 P7 C113 C114 -117.7(7) . . . . ?
C105 P7 C113 C114 126.4(8) . . . . ?
O14 P7 C113 C118 -176.2(7) . . . . ?
C107 P7 C113 C118 62.9(8) . . . . ?
C105 P7 C113 C118 -53.1(9) . . . . ?
C118 C113 C114 C115 0.0 . . . . ?
P7 C113 C114 C115 -179.4(8) . . . . ?
C113 C114 C115 C116 0.0 . . . . ?
C114 C115 C116 C117 0.0 . . . . ?
C115 C116 C117 C118 0.0 . . . . ?
C116 C117 C118 C113 0.0 . . . . ?
C114 C113 C118 C117 0.0 . . . . ?
P7 C113 C118 C117 179.4(9) . . . . ?
O15 P8 C119 C120 -18.6(10) . . . . ?
C125 P8 C119 C120 -141.3(9) . . . . ?
C106 P8 C119 C120 101.4(9) . . . . ?
O15 P8 C119 C124 167.2(8) . . . . ?
C125 P8 C119 C124 44.5(10) . . . . ?
C106 P8 C119 C124 -72.8(10) . . . . ?
C124 C119 C120 C121 0.0 . . . . ?
P8 C119 C120 C121 -174.3(10) . . . . ?
C119 C120 C121 C122 0.0 . . . . ?
C120 C121 C122 C123 0.0 . . . . ?
C121 C122 C123 C124 0.0 . . . . ?
C122 C123 C124 C119 0.0 . . . . ?
C120 C119 C124 C123 0.0 . . . . ?
P8 C119 C124 C123 174.0(11) . . . . ?
O15 P8 C125 C126 106.3(9) . . . . ?
C119 P8 C125 C126 -132.6(9) . . . . ?
C106 P8 C125 C126 -17.5(11) . . . . ?
O15 P8 C125 C130 -72.6(9) . . . . ?
C119 P8 C125 C130 48.5(10) . . . . ?
C106 P8 C125 C130 163.6(9) . . . . ?
C130 C125 C126 C127 0.0 . . . . ?
P8 C125 C126 C127 -178.9(10) . . . . ?
C125 C126 C127 C128 0.0 . . . . ?
C126 C127 C128 C129 0.0 . . . . ?
C127 C128 C129 C130 0.0 . . . . ?
C128 C129 C130 C125 0.0 . . . . ?
C126 C125 C130 C129 0.0 . . . . ?
P8 C125 C130 C129 178.9(10) . . . . ?
C101 C102 C131 C132 90(3) . . . . ?
C103 C102 C131 C132 -90(3) . . . . ?
O11 Nd2 N6 O17 7.9(8) . . . . ?
O15 Nd2 N6 O17 -170.6(7) . . . . ?
O14 Nd2 N6 O17 94.4(8) . . . . ?
O12 Nd2 N6 O17 -88.9(7) . . . . ?
O10 Nd2 N6 O17 -71.5(10) . . . . ?
O13 Nd2 N6 O17 99.6(8) . . . . ?
O16 Nd2 N6 O17 -176.5(12) . . . . ?
O11 Nd2 N6 O18 -77(10) . . . . ?
O15 Nd2 N6 O18 104(10) . . . . ?
O14 Nd2 N6 O18 9(10) . . . . ?
O12 Nd2 N6 O18 -174(10) . . . . ?
O10 Nd2 N6 O18 -157(10) . . . . ?
O13 Nd2 N6 O18 14(10) . . . . ?
O17 Nd2 N6 O18 -85(10) . . . . ?
O16 Nd2 N6 O18 98(10) . . . . ?
O11 Nd2 N6 O16 -175.6(7) . . . . ?
O15 Nd2 N6 O16 5.9(8) . . . . ?
O14 Nd2 N6 O16 -89.1(7) . . . . ?
O12 Nd2 N6 O16 87.6(7) . . . . ?
O10 Nd2 N6 O16 105.1(8) . . . . ?
O13 Nd2 N6 O16 -83.9(9) . . . . ?
O17 Nd2 N6 O16 176.5(12) . . . . ?
O17 N6 O16 Nd2 3.4(12) . . . . ?
O18 N6 O16 Nd2 -172.7(12) . . . . ?
O11 Nd2 O16 N6 5.4(8) . . . . ?
O15 Nd2 O16 N6 -174.2(7) . . . . ?
O14 Nd2 O16 N6 81.2(7) . . . . ?
O12 Nd2 O16 N6 -84.3(7) . . . . ?
O10 Nd2 O16 N6 -113.3(8) . . . . ?
O13 Nd2 O16 N6 123.4(7) . . . . ?
O17 Nd2 O16 N6 -1.9(6) . . . . ?
O18 N6 O17 Nd2 172.7(12) . . . . ?
O16 N6 O17 Nd2 -3.5(12) . . . . ?
O11 Nd2 O17 N6 -172.0(8) . . . . ?
O15 Nd2 O17 N6 11.9(9) . . . . ?
O14 Nd2 O17 N6 -77.0(7) . . . . ?
O12 Nd2 O17 N6 83.6(7) . . . . ?
O10 Nd2 O17 N6 133.7(7) . . . . ?
O13 Nd2 O17 N6 -111.1(8) . . . . ?
O16 Nd2 O17 N6 2.0(7) . . . . ?
O26 Nd3 N7 O21 53(22) . . . . ?
O22 Nd3 N7 O21 -132(22) . . . . ?
O25 Nd3 N7 O21 32(23) . . . . ?
O31 Nd3 N7 O21 114(22) . . . . ?
O29 Nd3 N7 O21 -53(22) . . . . ?
O19 Nd3 N7 O21 72(22) . . . . ?
O20 Nd3 N7 O21 -113(22) . . . . ?
O23 Nd3 N7 O21 -127(22) . . . . ?
O31' Nd3 N7 O21 128(22) . . . . ?
O33 Nd3 N7 O21 162(22) . . . . ?
O28 Nd3 N7 O21 -15(22) . . . . ?
N11 Nd3 N7 O21 140(22) . . . . ?
O26 Nd3 N7 O19 -19.0(13) . . . . ?
O22 Nd3 N7 O19 155.7(11) . . . . ?
O25 Nd3 N7 O19 -40.6(18) . . . . ?
O31 Nd3 N7 O19 41.8(12) . . . . ?
O29 Nd3 N7 O19 -124.9(12) . . . . ?
O20 Nd3 N7 O19 174.8(19) . . . . ?
O23 Nd3 N7 O19 160.9(12) . . . . ?
O31' Nd3 N7 O19 55.7(12) . . . . ?
O33 Nd3 N7 O19 89.5(13) . . . . ?
O28 Nd3 N7 O19 -87.4(13) . . . . ?
N11 Nd3 N7 O19 68.1(11) . . . . ?
O26 Nd3 N7 O20 166.2(12) . . . . ?
O22 Nd3 N7 O20 -19.1(15) . . . . ?
O25 Nd3 N7 O20 144.6(14) . . . . ?
O31 Nd3 N7 O20 -133.0(11) . . . . ?
O29 Nd3 N7 O20 60.3(12) . . . . ?
O19 Nd3 N7 O20 -174.8(19) . . . . ?
O23 Nd3 N7 O20 -13.9(12) . . . . ?
O31' Nd3 N7 O20 -119.0(11) . . . . ?
O33 Nd3 N7 O20 -85.3(12) . . . . ?
O28 Nd3 N7 O20 97.8(13) . . . . ?
N11 Nd3 N7 O20 -106.7(11) . . . . ?
O21 N7 O19 Nd3 -175.5(17) . . . . ?
O20 N7 O19 Nd3 5.1(19) . . . . ?
O26 Nd3 O19 N7 160.4(13) . . . . ?
O22 Nd3 O19 N7 -55(2) . . . . ?
O25 Nd3 O19 N7 153.3(12) . . . . ?
O31 Nd3 O19 N7 -137.1(12) . . . . ?
O29 Nd3 O19 N7 61.4(13) . . . . ?
O20 Nd3 O19 N7 -2.9(11) . . . . ?
O23 Nd3 O19 N7 -21.3(14) . . . . ?
O31' Nd3 O19 N7 -129.1(11) . . . . ?
O33 Nd3 O19 N7 -84.6(13) . . . . ?
O28 Nd3 O19 N7 83.6(13) . . . . ?
N11 Nd3 O19 N7 -108.3(12) . . . . ?
O21 N7 O20 Nd3 175.6(18) . . . . ?
O19 N7 O20 Nd3 -5.1(19) . . . . ?
O26 Nd3 O20 N7 -16.2(14) . . . . ?
O22 Nd3 O20 N7 166.8(11) . . . . ?
O25 Nd3 O20 N7 -77(2) . . . . ?
O31 Nd3 O20 N7 51.8(11) . . . . ?
O29 Nd3 O20 N7 -121.0(12) . . . . ?
O19 Nd3 O20 N7 2.9(11) . . . . ?
O23 Nd3 O20 N7 165.1(13) . . . . ?
O31' Nd3 O20 N7 72.3(11) . . . . ?
O33 Nd3 O20 N7 88.4(13) . . . . ?
O28 Nd3 O20 N7 -74.4(12) . . . . ?
N11 Nd3 O20 N7 73.0(11) . . . . ?
O26 Nd3 N8 O24 -36(27) . . . . ?
O22 Nd3 N8 O24 -36(26) . . . . ?
O25 Nd3 N8 O24 -21(27) . . . . ?
O31 Nd3 N8 O24 -104(27) . . . . ?
O29 Nd3 N8 O24 55(27) . . . . ?
O19 Nd3 N8 O24 162(27) . . . . ?
O20 Nd3 N8 O24 142(27) . . . . ?
O23 Nd3 N8 O24 143(27) . . . . ?
O31' Nd3 N8 O24 -97(27) . . . . ?
O33 Nd3 N8 O24 -144(27) . . . . ?
O28 Nd3 N8 O24 67(27) . . . . ?
N11 Nd3 N8 O24 -125(27) . . . . ?
O26 Nd3 N8 O23 -178.5(15) . . . . ?
O22 Nd3 N8 O23 -179(2) . . . . ?
O25 Nd3 N8 O23 -163.6(15) . . . . ?
O31 Nd3 N8 O23 113.6(13) . . . . ?
O29 Nd3 N8 O23 -87.3(14) . . . . ?
O19 Nd3 N8 O23 19.1(17) . . . . ?
O20 Nd3 N8 O23 -1.3(14) . . . . ?
O31' Nd3 N8 O23 119.8(14) . . . . ?
O33 Nd3 N8 O23 73.5(15) . . . . ?
O28 Nd3 N8 O23 -75.8(15) . . . . ?
N11 Nd3 N8 O23 91.9(14) . . . . ?
O26 Nd3 N8 O22 0.5(17) . . . . ?
O25 Nd3 N8 O22 15.4(13) . . . . ?
O31 Nd3 N8 O22 -67.4(11) . . . . ?
O29 Nd3 N8 O22 91.7(12) . . . . ?
O19 Nd3 N8 O22 -161.9(10) . . . . ?
O20 Nd3 N8 O22 177.7(11) . . . . ?
O23 Nd3 N8 O22 179(2) . . . . ?
O31' Nd3 N8 O22 -61.2(11) . . . . ?
O33 Nd3 N8 O22 -107.5(12) . . . . ?
O28 Nd3 N8 O22 103.2(12) . . . . ?
N11 Nd3 N8 O22 -89.1(11) . . . . ?
O24 N8 O22 Nd3 178.0(16) . . . . ?
O23 N8 O22 Nd3 1.0(19) . . . . ?
O26 Nd3 O22 N8 -179.7(11) . . . . ?
O25 Nd3 O22 N8 -163.9(13) . . . . ?
O31 Nd3 O22 N8 118.8(11) . . . . ?
O29 Nd3 O22 N8 -81.4(12) . . . . ?
O19 Nd3 O22 N8 40(2) . . . . ?
O20 Nd3 O22 N8 -2.6(13) . . . . ?
O23 Nd3 O22 N8 -0.6(11) . . . . ?
O31' Nd3 O22 N8 117.1(11) . . . . ?
O33 Nd3 O22 N8 69.4(12) . . . . ?
O28 Nd3 O22 N8 -91.9(13) . . . . ?
N11 Nd3 O22 N8 91.9(11) . . . . ?
O24 N8 O23 Nd3 -177.9(17) . . . . ?
O22 N8 O23 Nd3 -0.9(19) . . . . ?
O26 Nd3 O23 N8 5(5) . . . . ?
O22 Nd3 O23 N8 0.6(11) . . . . ?
O25 Nd3 O23 N8 18.8(17) . . . . ?
O31 Nd3 O23 N8 -77.2(14) . . . . ?
O29 Nd3 O23 N8 85.4(14) . . . . ?
O19 Nd3 O23 N8 -166.3(12) . . . . ?
O20 Nd3 O23 N8 178.6(15) . . . . ?
O31' Nd3 O23 N8 -63.0(14) . . . . ?
O33 Nd3 O23 N8 -100.3(15) . . . . ?
O28 Nd3 O23 N8 115.3(14) . . . . ?
N11 Nd3 O23 N8 -89.2(13) . . . . ?
O26 Nd3 N9 O27 -45(47) . . . . ?
O22 Nd3 N9 O27 152(48) . . . . ?
O25 Nd3 N9 O27 135(49) . . . . ?
O31 Nd3 N9 O27 -110(48) . . . . ?
O29 Nd3 N9 O27 76(48) . . . . ?
O19 Nd3 N9 O27 -38(48) . . . . ?
O20 Nd3 N9 O27 -11(49) . . . . ?
O23 Nd3 N9 O27 140(48) . . . . ?
O31' Nd3 N9 O27 -131(48) . . . . ?
O33 Nd3 N9 O27 -119(48) . . . . ?
O28 Nd3 N9 O27 30(48) . . . . ?
N11 Nd3 N9 O27 -116(48) . . . . ?
O26 Nd3 N9 O25 -179(3) . . . . ?
O22 Nd3 N9 O25 17(2) . . . . ?
O31 Nd3 N9 O25 116(2) . . . . ?
O29 Nd3 N9 O25 -58(2) . . . . ?
O19 Nd3 N9 O25 -172.2(19) . . . . ?
O20 Nd3 N9 O25 -145.2(17) . . . . ?
O23 Nd3 N9 O25 6(3) . . . . ?
O31' Nd3 N9 O25 94.7(19) . . . . ?
O33 Nd3 N9 O25 107(2) . . . . ?
O28 Nd3 N9 O25 -104(2) . . . . ?
N11 Nd3 N9 O25 109.9(19) . . . . ?
O22 Nd3 N9 O26 -163.3(17) . . . . ?
O25 Nd3 N9 O26 179(3) . . . . ?
O31 Nd3 N9 O26 -64.8(17) . . . . ?
O29 Nd3 N9 O26 120.9(17) . . . . ?
O19 Nd3 N9 O26 7.2(18) . . . . ?
O20 Nd3 N9 O26 34(2) . . . . ?
O23 Nd3 N9 O26 -175.1(15) . . . . ?
O31' Nd3 N9 O26 -86.0(17) . . . . ?
O33 Nd3 N9 O26 -74.0(18) . . . . ?
O28 Nd3 N9 O26 75.0(17) . . . . ?
N11 Nd3 N9 O26 -70.8(17) . . . . ?
O27 N9 O25 Nd3 -177(3) . . . . ?
O26 N9 O25 Nd3 -1(3) . . . . ?
O26 Nd3 O25 N9 0.4(17) . . . . ?
O22 Nd3 O25 N9 -162(2) . . . . ?
O31 Nd3 O25 N9 -58.3(18) . . . . ?
O29 Nd3 O25 N9 120(2) . . . . ?
O19 Nd3 O25 N9 9(2) . . . . ?
O20 Nd3 O25 N9 75(3) . . . . ?
O23 Nd3 O25 N9 -176.3(17) . . . . ?
O31' Nd3 O25 N9 -78.6(19) . . . . ?
O33 Nd3 O25 N9 -88(2) . . . . ?
O28 Nd3 O25 N9 72.1(19) . . . . ?
N11 Nd3 O25 N9 -74.4(19) . . . . ?
O27 N9 O26 Nd3 178(2) . . . . ?
O25 N9 O26 Nd3 1(3) . . . . ?
O22 Nd3 O26 N9 19.3(19) . . . . ?
O25 Nd3 O26 N9 -0.4(16) . . . . ?
O31 Nd3 O26 N9 103.6(17) . . . . ?
O29 Nd3 O26 N9 -62.2(17) . . . . ?
O19 Nd3 O26 N9 -172.7(18) . . . . ?
O20 Nd3 O26 N9 -157.6(15) . . . . ?
O23 Nd3 O26 N9 16(5) . . . . ?
O31' Nd3 O26 N9 86.1(16) . . . . ?
O33 Nd3 O26 N9 117.2(17) . . . . ?
O28 Nd3 O26 N9 -98.4(18) . . . . ?
N11 Nd3 O26 N9 110.1(16) . . . . ?
O26 Nd3 N10 O29 129.0(15) . . . . ?
O22 Nd3 N10 O29 8.5(15) . . . . ?
O25 Nd3 N10 O29 79.4(15) . . . . ?
O31 Nd3 N10 O29 135.7(13) . . . . ?
O19 Nd3 N10 O29 -156.5(15) . . . . ?
O20 Nd3 N10 O29 -108.2(15) . . . . ?
O23 Nd3 N10 O29 -40.3(15) . . . . ?
O31' Nd3 N10 O29 91.1(18) . . . . ?
O33 Nd3 N10 O29 -91(2) . . . . ?
O28 Nd3 N10 O29 174(3) . . . . ?
N11 Nd3 N10 O29 -153.1(17) . . . . ?
O26 Nd3 N10 O30 -84(34) . . . . ?
O22 Nd3 N10 O30 156(34) . . . . ?
O25 Nd3 N10 O30 -133(34) . . . . ?
O31 Nd3 N10 O30 -77(34) . . . . ?
O29 Nd3 N10 O30 147(34) . . . . ?
O19 Nd3 N10 O30 -9(34) . . . . ?
O20 Nd3 N10 O30 39(34) . . . . ?
O23 Nd3 N10 O30 107(34) . . . . ?
O31' Nd3 N10 O30 -122(33) . . . . ?
O33 Nd3 N10 O30 57(34) . . . . ?
O28 Nd3 N10 O30 -39(33) . . . . ?
N11 Nd3 N10 O30 -6(35) . . . . ?
O26 Nd3 N10 O28 -45.1(16) . . . . ?
O22 Nd3 N10 O28 -165.6(16) . . . . ?
O25 Nd3 N10 O28 -94.8(16) . . . . ?
O31 Nd3 N10 O28 -38(2) . . . . ?
O29 Nd3 N10 O28 -174(3) . . . . ?
O19 Nd3 N10 O28 29.3(16) . . . . ?
O20 Nd3 N10 O28 77.6(16) . . . . ?
O23 Nd3 N10 O28 145.5(16) . . . . ?
O31' Nd3 N10 O28 -83(2) . . . . ?
O33 Nd3 N10 O28 95(2) . . . . ?
N11 Nd3 N10 O28 33(3) . . . . ?
O29 N10 O28 Nd3 -5(2) . . . . ?
O30 N10 O28 Nd3 177.8(19) . . . . ?
O26 Nd3 O28 N10 132.1(17) . . . . ?
O22 Nd3 O28 N10 16.9(18) . . . . ?
O25 Nd3 O28 N10 82.4(16) . . . . ?
O31 Nd3 O28 N10 156.7(13) . . . . ?
O29 Nd3 O28 N10 3.0(13) . . . . ?
O19 Nd3 O28 N10 -148.8(17) . . . . ?
O20 Nd3 O28 N10 -96.7(16) . . . . ?
O23 Nd3 O28 N10 -37.4(17) . . . . ?
O31' Nd3 O28 N10 139.6(13) . . . . ?
O33 Nd3 O28 N10 -127.8(16) . . . . ?
N11 Nd3 O28 N10 -169.8(10) . . . . ?
O30 N10 O29 Nd3 -178(2) . . . . ?
O28 N10 O29 Nd3 5(2) . . . . ?
O26 Nd3 O29 N10 -53.2(16) . . . . ?
O22 Nd3 O29 N10 -171.3(16) . . . . ?
O25 Nd3 O29 N10 -96.8(16) . . . . ?
O31 Nd3 O29 N10 -91.2(16) . . . . ?
O19 Nd3 O29 N10 25.6(16) . . . . ?
O20 Nd3 O29 N10 69.2(15) . . . . ?
O23 Nd3 O29 N10 137.7(16) . . . . ?
O31' Nd3 O29 N10 -133.6(12) . . . . ?
O33 Nd3 O29 N10 127.8(16) . . . . ?
O28 Nd3 O29 N10 -3.3(14) . . . . ?
N11 Nd3 O29 N10 160.1(12) . . . . ?
O26 Nd3 N11 O33 162.9(15) . . . . ?
O22 Nd3 N11 O33 -77.0(15) . . . . ?
O25 Nd3 N11 O33 -149.3(15) . . . . ?
O31 Nd3 N11 O33 175.1(14) . . . . ?
O29 Nd3 N11 O33 -49(2) . . . . ?
O19 Nd3 N11 O33 88.4(15) . . . . ?
O20 Nd3 N11 O33 40.8(15) . . . . ?
O23 Nd3 N11 O33 -27.8(15) . . . . ?
O31' Nd3 N11 O33 -140.5(14) . . . . ?
O28 Nd3 N11 O33 108.7(17) . . . . ?
O26 Nd3 N11 O32 110(23) . . . . ?
O22 Nd3 N11 O32 -130(23) . . . . ?
O25 Nd3 N11 O32 157(23) . . . . ?
O31 Nd3 N11 O32 122(23) . . . . ?
O29 Nd3 N11 O32 -103(23) . . . . ?
O19 Nd3 N11 O32 35(23) . . . . ?
O20 Nd3 N11 O32 -12(23) . . . . ?
O23 Nd3 N11 O32 -81(23) . . . . ?
O31' Nd3 N11 O32 166(23) . . . . ?
O33 Nd3 N11 O32 -53(23) . . . . ?
O28 Nd3 N11 O32 55(23) . . . . ?
O26 Nd3 N11 O31 -12.2(4) . . . . ?
O22 Nd3 N11 O31 108.0(3) . . . . ?
O25 Nd3 N11 O31 35.7(5) . . . . ?
O29 Nd3 N11 O31 135.7(17) . . . . ?
O19 Nd3 N11 O31 -86.7(3) . . . . ?
O20 Nd3 N11 O31 -134.3(3) . . . . ?
O23 Nd3 N11 O31 157.1(3) . . . . ?
O31' Nd3 N11 O31 44.39(2) . . . . ?
O33 Nd3 N11 O31 -175.1(14) . . . . ?
O28 Nd3 N11 O31 -66.4(10) . . . . ?
O26 Nd3 N11' O31' -46.3(4) . . . . ?
O22 Nd3 N11' O31' 74.9(3) . . . . ?
O25 Nd3 N11' O31' 3.1(4) . . . . ?
O31 Nd3 N11' O31' -56.54(3) . . . . ?
O29 Nd3 N11' O31' 69.7(13) . . . . ?
O19 Nd3 N11' O31' -121.0(3) . . . . ?
O20 Nd3 N11' O31' -168.1(3) . . . . ?
O23 Nd3 N11' O31' 123.0(3) . . . . ?
O33 Nd3 N11' O31' 168.8(11) . . . . ?
O28 Nd3 N11' O31' -82.6(11) . . . . ?
N11 Nd3 N11' O31' -152.02(2) . . . . ?
O26 Nd3 N11' O32' 17(20) . . . . ?
O22 Nd3 N11' O32' 138(20) . . . . ?
O25 Nd3 N11' O32' 66(20) . . . . ?
O31 Nd3 N11' O32' 7(20) . . . . ?
O29 Nd3 N11' O32' 133(21) . . . . ?
O19 Nd3 N11' O32' -58(20) . . . . ?
O20 Nd3 N11' O32' -105(20) . . . . ?
O23 Nd3 N11' O32' -174(20) . . . . ?
O31' Nd3 N11' O32' 63(20) . . . . ?
O33 Nd3 N11' O32' -128(20) . . . . ?
O28 Nd3 N11' O32' -19(21) . . . . ?
N11 Nd3 N11' O32' -89(20) . . . . ?
O26 Nd3 N11' O33 144.9(12) . . . . ?
O22 Nd3 N11' O33 -93.9(12) . . . . ?
O25 Nd3 N11' O33 -165.7(12) . . . . ?
O31 Nd3 N11' O33 134.7(11) . . . . ?
O29 Nd3 N11' O33 -99.1(17) . . . . ?
O19 Nd3 N11' O33 70.3(12) . . . . ?
O20 Nd3 N11' O33 23.1(12) . . . . ?
O23 Nd3 N11' O33 -45.7(12) . . . . ?
O31' Nd3 N11' O33 -168.8(11) . . . . ?
O28 Nd3 N11' O33 108.6(16) . . . . ?
N11 Nd3 N11' O33 39.2(11) . . . . ?
O33 N11 O31 Nd3 -5.4(16) . . . . ?
O32 N11 O31 Nd3 -174(3) . . . . ?
O26 Nd3 O31 N11 166.0(5) . . . . ?
O22 Nd3 O31 N11 -74.9(3) . . . . ?
O25 Nd3 O31 N11 -145.1(5) . . . . ?
O29 Nd3 O31 N11 -150.6(11) . . . . ?
O19 Nd3 O31 N11 86.7(4) . . . . ?
O20 Nd3 O31 N11 50.5(3) . . . . ?
O23 Nd3 O31 N11 -26.2(4) . . . . ?
O31' Nd3 O31 N11 -69.86(3) . . . . ?
O33 Nd3 O31 N11 2.5(7) . . . . ?
O28 Nd3 O31 N11 138.8(6) . . . . ?
O32' N11' O31' Nd3 -173(3) . . . . ?
O33 N11' O31' Nd3 10.7(11) . . . . ?
O26 Nd3 O31' N11' 131.2(5) . . . . ?
O22 Nd3 O31' N11' -102.7(3) . . . . ?
O25 Nd3 O31' N11' -176.9(4) . . . . ?
O31 Nd3 O31' N11' 82.34(3) . . . . ?
O29 Nd3 O31' N11' -139.7(9) . . . . ?
O19 Nd3 O31' N11' 59.4(3) . . . . ?
O20 Nd3 O31' N11' 13.4(3) . . . . ?
O23 Nd3 O31' N11' -59.2(4) . . . . ?
O33 Nd3 O31' N11' -7.8(8) . . . . ?
O28 Nd3 O31' N11' 123.7(8) . . . . ?
N11 Nd3 O31' N11' 11.850(10) . . . . ?
O32 N11 O33 N11' -108(3) . . . . ?
O31 N11 O33 N11' 82.4(11) . . . . ?
Nd3 N11 O33 N11' 77.2(11) . . . . ?
O32 N11 O33 Nd3 175(3) . . . . ?
O31 N11 O33 Nd3 5.2(15) . . . . ?
O31' N11' O33 N11 -113.3(11) . . . . ?
O32' N11' O33 N11 70(3) . . . . ?
Nd3 N11' O33 N11 -103.2(13) . . . . ?
O31' N11' O33 Nd3 -10.1(10) . . . . ?
O32' N11' O33 Nd3 173(3) . . . . ?
O26 Nd3 O33 N11 -18.2(16) . . . . ?
O22 Nd3 O33 N11 102.7(14) . . . . ?
O25 Nd3 O33 N11 36.4(17) . . . . ?
O31 Nd3 O33 N11 -3.0(9) . . . . ?
O29 Nd3 O33 N11 160.7(9) . . . . ?
O19 Nd3 O33 N11 -86.4(14) . . . . ?
O20 Nd3 O33 N11 -137.7(15) . . . . ?
O23 Nd3 O33 N11 150.8(15) . . . . ?
O31' Nd3 O33 N11 23.6(9) . . . . ?
O28 Nd3 O33 N11 -106.6(16) . . . . ?
O26 Nd3 O33 N11' -37.4(12) . . . . ?
O22 Nd3 O33 N11' 83.5(10) . . . . ?
O25 Nd3 O33 N11' 17.2(14) . . . . ?
O31 Nd3 O33 N11' -22.2(6) . . . . ?
O29 Nd3 O33 N11' 141.5(9) . . . . ?
O19 Nd3 O33 N11' -105.6(11) . . . . ?
O20 Nd3 O33 N11' -156.9(12) . . . . ?
O23 Nd3 O33 N11' 131.6(11) . . . . ?
O31' Nd3 O33 N11' 4.4(4) . . . . ?
O28 Nd3 O33 N11' -125.9(13) . . . . ?
N11 Nd3 O33 N11' -19.3(5) . . . . ?
O38A N13A O37A O39A 178.0 . . . . ?
O38A N13A O39A O37A -176.4 . . . . ?
O38B N13B O37B O39B -153.3 . . . . ?
O37B N13B O38B O39B 152.8 . . . . ?
O37B N13B O39B O38B -161.3 . . . . ?
O38B N13B O39B O37B 161.3 . . . . ?
N13B O38B O39B O37B -12.3 . . . . ?
N13B O37B O39B O38B 11.3 . . . . ?
